data_7012974
loop_
_publ_author_name
'Khimyak, Tetyana'
'Johnson, Brian F. G.'
'Hermans, Sophie'
'Bond, Andrew D.'

_publ_section_title
;
 The synthesis and characterisation of the cluster dianion
 [PtRu5C(CO)15]2? and its reactions with Au and Pt cationic fragments
 produced in situ
;
_journal_issue 13
_journal_name_full 'Dalton Transactions'
_journal_page_first 2651
_journal_paper_doi 10.1039/b303178k
_journal_year 2003
_chemical_formula_moiety
;
C34 O32 Pt3 Ru10 2-, 2(C24 H20 P +), C4 H10 O
;
_chemical_formula_sum 'C86 H50 O33 P2 Pt3 Ru10'
_chemical_formula_weight 3269.17
_space_group_IT_number 2
_symmetry_cell_setting triclinic
_symmetry_space_group_name_Hall '-P 1'
_symmetry_space_group_name_H-M 'P -1'
_atom_sites_solution_hydrogens geom
_atom_sites_solution_primary direct
_atom_sites_solution_secondary difmap
_cell_angle_alpha 76.962(2)
_cell_angle_beta 77.017(2)
_cell_angle_gamma 89.506(2)
_cell_formula_units_Z 1
_cell_length_a 9.6330(3)
_cell_length_b 14.7529(4)
_cell_length_c 16.9993(5)
_cell_measurement_reflns_used 21926
_cell_measurement_temperature 180(2)
_cell_measurement_theta_max 27.48
_cell_measurement_theta_min 1.00
_cell_volume 2291.15(12)
_computing_cell_refinement 'HKL Scalepack (Otwinowski & Minor 1997)'
_computing_data_collection 'Collect (Nonius B.V. 1998)'
_computing_data_reduction
;
HKL Denzo and Scalepack (Otwinowski & Minor 1997)
;
_computing_molecular_graphics 'XP (Sheldrick 1993)'
_computing_publication_material 'SHELXL-97 (Sheldrick 1997)'
_computing_structure_refinement 'SHELXL-97 (Sheldrick 1997)'
_computing_structure_solution 'SIR-92 (Altomare et al. 1994)'
_diffrn_ambient_temperature 180(2)
_diffrn_measured_fraction_theta_full 0.983
_diffrn_measured_fraction_theta_max 0.983
_diffrn_measurement_device_type 'Nonius Kappa CCD'
_diffrn_measurement_method 'Thin slice \w and \f scans'
_diffrn_radiation_monochromator graphite
_diffrn_radiation_source 'fine-focus sealed tube'
_diffrn_radiation_type MoK\a
_diffrn_radiation_wavelength 0.7107
_diffrn_reflns_av_R_equivalents 0.0529
_diffrn_reflns_av_sigmaI/netI 0.0558
_diffrn_reflns_limit_h_max 12
_diffrn_reflns_limit_h_min -12
_diffrn_reflns_limit_k_max 19
_diffrn_reflns_limit_k_min -18
_diffrn_reflns_limit_l_max 22
_diffrn_reflns_limit_l_min -17
_diffrn_reflns_number 26963
_diffrn_reflns_theta_full 27.48
_diffrn_reflns_theta_max 27.48
_diffrn_reflns_theta_min 3.65
_diffrn_standards_number 0
_exptl_absorpt_coefficient_mu 6.273
_exptl_absorpt_correction_T_max 0.885
_exptl_absorpt_correction_T_min 0.707
_exptl_absorpt_correction_type multi-scan
_exptl_absorpt_process_details 'Sortav Blessing (1995)'
_exptl_crystal_colour red
_exptl_crystal_density_diffrn 2.369
_exptl_crystal_density_method 'not measured'
_exptl_crystal_description plate
_exptl_crystal_F_000 1534
_exptl_crystal_size_max 0.10
_exptl_crystal_size_mid 0.07
_exptl_crystal_size_min 0.02
_refine_diff_density_max 2.091
_refine_diff_density_min -1.748
_refine_diff_density_rms 0.179
_refine_ls_extinction_method none
_refine_ls_goodness_of_fit_ref 1.044
_refine_ls_hydrogen_treatment constr
_refine_ls_matrix_type full
_refine_ls_number_parameters 599
_refine_ls_number_reflns 10326
_refine_ls_number_restraints 8
_refine_ls_restrained_S_all 1.058
_refine_ls_R_factor_all 0.0516
_refine_ls_R_factor_gt 0.0357
_refine_ls_shift/su_max 0.001
_refine_ls_shift/su_mean 0.000
_refine_ls_structure_factor_coef Fsqd
_refine_ls_weighting_details 'calc w=1/[\s^2^(Fo^2^)+(0.0368P)^2^+4.5645P] where P=(Fo^2^+2Fc^2^)/3'
_refine_ls_weighting_scheme calc
_refine_ls_wR_factor_gt 0.0823
_refine_ls_wR_factor_ref 0.0924
_reflns_number_gt 8337
_reflns_number_total 10326
_reflns_threshold_expression I>2\s(I)
_cod_data_source_file b303178k.txt
_cod_data_source_block compound_4
_cod_original_sg_symbol_H-M P-1
_cod_database_code 7012974

loop_
_symmetry_equiv_pos_as_xyz
'x, y, z'
'-x, -y, -z'

loop_
_atom_site_label
_atom_site_type_symbol
_atom_site_fract_x
_atom_site_fract_y
_atom_site_fract_z
_atom_site_U_iso_or_equiv
_atom_site_adp_type
_atom_site_occupancy
_atom_site_symmetry_multiplicity
_atom_site_calc_flag
_atom_site_refinement_flags
_atom_site_disorder_assembly
_atom_site_disorder_group
Pt1 Pt 0.0000 0.0000 0.0000 0.02847(8) Uani 1 2 d S . .
Pt2 Pt 0.10662(2) -0.140116(15) -0.079094(13) 0.02894(7) Uani 1 1 d . . .
Ru1 Ru 0.12978(5) 0.06118(3) -0.18282(3) 0.02647(11) Uani 1 1 d . . .
Ru2 Ru -0.00696(5) -0.09192(3) -0.23031(3) 0.02931(11) Uani 1 1 d . . .
Ru3 Ru 0.23771(5) -0.20043(3) -0.22280(3) 0.02794(11) Uani 1 1 d . . .
Ru4 Ru 0.38064(5) -0.05494(3) -0.17971(3) 0.02820(11) Uani 1 1 d . . .
Ru5 Ru 0.26373(5) -0.01017(3) -0.32268(3) 0.02880(11) Uani 1 1 d . . .
P1 P -0.17318(18) 0.44721(11) -0.31655(10) 0.0345(4) Uani 1 1 d . . .
O1 O 0.2821(5) 0.0206(4) 0.0458(3) 0.0576(14) Uani 1 1 d . . .
O2 O 0.0456(7) -0.2879(4) 0.0780(3) 0.0774(19) Uani 1 1 d . . .
O3 O 0.2601(6) 0.2123(4) -0.1240(4) 0.0625(15) Uani 1 1 d . . .
O4 O -0.1241(5) 0.1817(4) -0.1932(3) 0.0580(14) Uani 1 1 d . . .
O5 O 0.2560(6) 0.1987(3) -0.3436(3) 0.0577(14) Uani 1 1 d . . .
O6 O -0.0446(6) -0.1901(4) -0.3641(3) 0.0646(15) Uani 1 1 d . . .
O7 O -0.2364(5) -0.2172(4) -0.0969(3) 0.0571(14) Uani 1 1 d . . .
O8 O -0.2123(5) 0.0519(4) -0.2880(3) 0.0593(14) Uani 1 1 d . . .
O9 O 0.4509(6) -0.3381(4) -0.1654(4) 0.0717(17) Uani 1 1 d . . .
O10 O 0.3568(5) -0.1932(3) -0.4048(3) 0.0441(11) Uani 1 1 d . . .
O11 O 0.0257(6) -0.3597(4) -0.2000(4) 0.0708(17) Uani 1 1 d . . .
O12 O 0.4330(6) -0.1436(4) -0.0090(3) 0.0672(16) Uani 1 1 d . . .
O13 O 0.5393(5) 0.1263(4) -0.1899(4) 0.0705(17) Uani 1 1 d . . .
O14 O 0.6385(5) -0.1384(4) -0.2706(4) 0.0631(15) Uani 1 1 d . . .
O15 O 0.1389(5) 0.0294(4) -0.4752(3) 0.0610(15) Uani 1 1 d . . .
O16 O 0.5648(6) 0.0384(4) -0.4257(3) 0.0635(15) Uani 1 1 d . . .
C0 C 0.1803(5) -0.0714(4) -0.1978(3) 0.0256(12) Uani 1 1 d . . .
C1 C 0.1773(7) 0.0136(5) 0.0287(4) 0.0388(15) Uani 1 1 d . . .
C2 C 0.0640(8) -0.2304(5) 0.0202(4) 0.0447(16) Uani 1 1 d . . .
C3 C 0.2119(7) 0.1529(5) -0.1440(4) 0.0386(15) Uani 1 1 d . . .
C4 C -0.0301(7) 0.1354(4) -0.1880(4) 0.0363(14) Uani 1 1 d . . .
C5 C 0.2304(7) 0.1219(5) -0.3059(4) 0.0375(14) Uani 1 1 d . . .
C6 C -0.0311(7) -0.1537(5) -0.3134(4) 0.0436(16) Uani 1 1 d . . .
C7 C -0.1461(7) -0.1702(5) -0.1409(4) 0.0428(16) Uani 1 1 d . . .
C8 C -0.1349(7) -0.0004(5) -0.2635(4) 0.0412(15) Uani 1 1 d . . .
C9 C 0.3731(7) -0.2836(5) -0.1878(4) 0.0432(16) Uani 1 1 d . . .
C10 C 0.3131(7) -0.1772(5) -0.3420(4) 0.0370(14) Uani 1 1 d . . .
C11 C 0.1057(8) -0.2990(5) -0.2100(4) 0.0458(16) Uani 1 1 d . . .
C12 C 0.4031(7) -0.1133(5) -0.0705(5) 0.0459(17) Uani 1 1 d . . .
C13 C 0.4787(7) 0.0595(5) -0.1853(5) 0.0434(16) Uani 1 1 d . . .
C14 C 0.5411(7) -0.1074(5) -0.2357(4) 0.0437(16) Uani 1 1 d . . .
C15 C 0.1843(7) 0.0135(5) -0.4168(4) 0.0388(15) Uani 1 1 d . . .
C16 C 0.4510(7) 0.0205(5) -0.3854(4) 0.0372(14) Uani 1 1 d . . .
C17 C 0.0102(7) 0.4775(4) -0.3187(4) 0.0349(14) Uani 1 1 d . . .
C18 C 0.0800(8) 0.4186(5) -0.2662(4) 0.0465(17) Uani 1 1 d . . .
H18A H 0.0315 0.3643 -0.2291 0.056 Uiso 1 1 calc R . .
C19 C 0.2218(8) 0.4392(6) -0.2679(5) 0.058(2) Uani 1 1 d . . .
H19A H 0.2715 0.3984 -0.2331 0.069 Uiso 1 1 calc R . .
C20 C 0.2885(8) 0.5187(5) -0.3203(5) 0.0524(19) Uani 1 1 d . . .
H20A H 0.3846 0.5336 -0.3212 0.063 Uiso 1 1 calc R . .
C21 C 0.2180(8) 0.5771(5) -0.3716(4) 0.0476(17) Uani 1 1 d . . .
H21A H 0.2665 0.6319 -0.4078 0.057 Uiso 1 1 calc R . .
C22 C 0.0782(7) 0.5581(4) -0.3719(4) 0.0385(15) Uani 1 1 d . . .
H22A H 0.0300 0.5990 -0.4075 0.046 Uiso 1 1 calc R . .
C23 C -0.1763(7) 0.3531(4) -0.3669(4) 0.0385(15) Uani 1 1 d . . .
C24 C -0.3058(8) 0.3227(5) -0.3800(4) 0.0447(16) Uani 1 1 d . . .
H24A H -0.3917 0.3514 -0.3614 0.054 Uiso 1 1 calc R . .
C25 C -0.3075(9) 0.2514(5) -0.4196(4) 0.0514(19) Uani 1 1 d . . .
H25A H -0.3951 0.2305 -0.4277 0.062 Uiso 1 1 calc R . .
C26 C -0.1830(9) 0.2101(5) -0.4479(4) 0.0500(18) Uani 1 1 d . . .
H26A H -0.1849 0.1612 -0.4757 0.060 Uiso 1 1 calc R . .
C27 C -0.0554(9) 0.2397(5) -0.4357(4) 0.0500(18) Uani 1 1 d . . .
H27A H 0.0306 0.2118 -0.4558 0.060 Uiso 1 1 calc R . .
C28 C -0.0528(8) 0.3094(5) -0.3946(4) 0.0417(15) Uani 1 1 d . . .
H28A H 0.0348 0.3281 -0.3849 0.050 Uiso 1 1 calc R . .
C29 C -0.2729(7) 0.4187(4) -0.2101(4) 0.0358(14) Uani 1 1 d . . .
C30 C -0.3801(7) 0.3496(5) -0.1835(4) 0.0456(16) Uani 1 1 d . . .
H30A H -0.3968 0.3124 -0.2196 0.055 Uiso 1 1 calc R . .
C31 C -0.4621(8) 0.3355(6) -0.1041(5) 0.058(2) Uani 1 1 d . . .
H31A H -0.5368 0.2887 -0.0855 0.070 Uiso 1 1 calc R . .
C32 C -0.4377(9) 0.3877(6) -0.0518(5) 0.060(2) Uani 1 1 d . . .
H32A H -0.4943 0.3778 0.0032 0.072 Uiso 1 1 calc R . .
C33 C -0.3327(9) 0.4531(7) -0.0793(5) 0.067(2) Uani 1 1 d D . .
H33A H -0.3165 0.4893 -0.0423 0.080 Uiso 1 1 calc R . .
C34 C -0.2474(8) 0.4713(6) -0.1568(4) 0.0551(19) Uani 1 1 d . . .
H34A H -0.1731 0.5183 -0.1737 0.066 Uiso 1 1 calc R . .
C35 C -0.2487(7) 0.5451(4) -0.3734(4) 0.0371(14) Uani 1 1 d . . .
C36 C -0.2610(8) 0.5498(5) -0.4551(4) 0.0462(17) Uani 1 1 d . . .
H36A H -0.2326 0.4991 -0.4801 0.055 Uiso 1 1 calc R . .
C37 C -0.3135(8) 0.6264(5) -0.4987(4) 0.0463(17) Uani 1 1 d . . .
H37A H -0.3201 0.6289 -0.5540 0.056 Uiso 1 1 calc R . .
C38 C -0.3565(8) 0.6997(5) -0.4635(4) 0.0467(17) Uani 1 1 d . . .
H38A H -0.3939 0.7523 -0.4943 0.056 Uiso 1 1 calc R . .
C39 C -0.3461(8) 0.6976(5) -0.3836(5) 0.055(2) Uani 1 1 d . . .
H39A H -0.3745 0.7490 -0.3596 0.066 Uiso 1 1 calc R . .
C40 C -0.2934(8) 0.6194(5) -0.3383(4) 0.0472(17) Uani 1 1 d . . .
H40A H -0.2882 0.6172 -0.2828 0.057 Uiso 1 1 calc R . .
O51 O -0.0294(11) 0.4674(9) 0.0003(9) 0.096(3) Uiso 0.50 1 d PD A -1
C51 C -0.1894(14) 0.5528(14) 0.0832(10) 0.096(3) Uiso 0.50 1 d PD A -1
H51A H -0.1896 0.6090 0.1047 0.143 Uiso 0.50 1 calc PR A -1
H51B H -0.2046 0.4977 0.1293 0.143 Uiso 0.50 1 calc PR A -1
H51C H -0.2659 0.5545 0.0534 0.143 Uiso 0.50 1 calc PR A -1
C52 C -0.0554(17) 0.5485(12) 0.0278(13) 0.096(3) Uiso 0.50 1 d PD A -1
H52A H -0.0472 0.6008 -0.0214 0.115 Uiso 0.50 1 calc PR A -1
H52B H 0.0210 0.5589 0.0557 0.115 Uiso 0.50 1 calc PR A -1
C53 C 0.1040(17) 0.4775(12) -0.0561(10) 0.096(3) Uiso 0.50 1 d PD A -1
H53A H 0.1527 0.5376 -0.0597 0.115 Uiso 0.50 1 calc PR A -1
H53B H 0.0929 0.4749 -0.1120 0.115 Uiso 0.50 1 calc PR A -1
C54 C 0.1850(17) 0.3991(14) -0.0227(13) 0.096(3) Uiso 0.50 1 d PD A -1
H54A H 0.2834 0.4058 -0.0556 0.143 Uiso 0.50 1 calc PR A -1
H54B H 0.1408 0.3406 -0.0252 0.143 Uiso 0.50 1 calc PR A -1
H54C H 0.1848 0.3985 0.0351 0.143 Uiso 0.50 1 calc PR A -1

loop_
_atom_site_aniso_label
_atom_site_aniso_U_11
_atom_site_aniso_U_22
_atom_site_aniso_U_33
_atom_site_aniso_U_23
_atom_site_aniso_U_13
_atom_site_aniso_U_12
Pt1 0.02895(17) 0.02932(18) 0.02685(16) -0.01069(13) -0.00148(13) -0.00038(13)
Pt2 0.03302(13) 0.02583(13) 0.02634(12) -0.00763(9) -0.00174(9) -0.00008(9)
Ru1 0.0276(2) 0.0243(2) 0.0263(2) -0.00712(19) -0.00223(19) 0.00037(19)
Ru2 0.0233(2) 0.0350(3) 0.0315(2) -0.0121(2) -0.00560(19) -0.00131(19)
Ru3 0.0297(2) 0.0256(2) 0.0298(2) -0.01163(19) -0.00408(19) 0.00012(19)
Ru4 0.0235(2) 0.0306(3) 0.0333(2) -0.0131(2) -0.00662(19) 0.00080(19)
Ru5 0.0271(2) 0.0341(3) 0.0244(2) -0.0084(2) -0.00220(19) -0.0015(2)
P1 0.0428(9) 0.0300(9) 0.0322(8) -0.0099(7) -0.0087(7) -0.0008(7)
O1 0.034(3) 0.079(4) 0.067(3) -0.031(3) -0.011(2) -0.001(3)
O2 0.120(5) 0.046(3) 0.044(3) 0.013(3) 0.003(3) 0.016(3)
O3 0.055(3) 0.050(3) 0.097(4) -0.046(3) -0.019(3) -0.004(3)
O4 0.048(3) 0.053(3) 0.078(4) -0.021(3) -0.019(3) 0.025(3)
O5 0.086(4) 0.034(3) 0.038(3) 0.002(2) 0.008(3) -0.002(3)
O6 0.058(3) 0.090(4) 0.067(3) -0.052(3) -0.023(3) 0.002(3)
O7 0.045(3) 0.064(4) 0.053(3) -0.008(3) 0.004(2) -0.019(3)
O8 0.047(3) 0.050(3) 0.079(4) -0.001(3) -0.023(3) 0.004(2)
O9 0.073(4) 0.066(4) 0.073(4) -0.004(3) -0.024(3) 0.031(3)
O10 0.051(3) 0.049(3) 0.031(2) -0.014(2) -0.002(2) 0.006(2)
O11 0.057(3) 0.048(3) 0.103(5) -0.032(3) 0.006(3) -0.023(3)
O12 0.074(4) 0.077(4) 0.055(3) -0.003(3) -0.037(3) 0.013(3)
O13 0.045(3) 0.053(3) 0.121(5) -0.048(3) -0.006(3) -0.015(3)
O14 0.030(3) 0.080(4) 0.097(4) -0.062(3) -0.011(3) 0.008(3)
O15 0.058(3) 0.087(4) 0.041(3) -0.012(3) -0.022(3) 0.013(3)
O16 0.048(3) 0.082(4) 0.053(3) -0.013(3) 0.003(3) -0.018(3)
C0 0.020(3) 0.033(3) 0.024(3) -0.007(2) -0.004(2) -0.002(2)
C1 0.034(4) 0.044(4) 0.037(3) -0.012(3) -0.002(3) 0.000(3)
C2 0.059(4) 0.039(4) 0.033(3) -0.010(3) -0.003(3) 0.008(3)
C3 0.030(3) 0.037(4) 0.044(4) -0.009(3) 0.001(3) 0.001(3)
C4 0.039(4) 0.032(3) 0.039(3) -0.012(3) -0.006(3) 0.000(3)
C5 0.044(4) 0.038(4) 0.024(3) -0.003(3) 0.001(3) 0.000(3)
C6 0.029(3) 0.052(4) 0.052(4) -0.022(4) -0.006(3) -0.002(3)
C7 0.043(4) 0.045(4) 0.039(4) -0.013(3) -0.005(3) 0.001(3)
C8 0.035(3) 0.043(4) 0.046(4) -0.008(3) -0.010(3) -0.004(3)
C9 0.049(4) 0.043(4) 0.039(4) -0.014(3) -0.008(3) 0.011(3)
C10 0.035(3) 0.043(4) 0.032(3) -0.011(3) -0.006(3) 0.000(3)
C11 0.047(4) 0.042(4) 0.049(4) -0.023(3) 0.001(3) -0.008(3)
C12 0.042(4) 0.047(4) 0.052(4) -0.017(3) -0.013(3) 0.007(3)
C13 0.026(3) 0.046(4) 0.063(4) -0.026(4) -0.007(3) 0.005(3)
C14 0.035(4) 0.051(4) 0.059(4) -0.033(4) -0.019(3) 0.000(3)
C15 0.034(3) 0.048(4) 0.034(3) -0.016(3) -0.001(3) 0.003(3)
C16 0.034(3) 0.041(4) 0.038(3) -0.014(3) -0.004(3) -0.004(3)
C17 0.040(3) 0.034(3) 0.033(3) -0.013(3) -0.006(3) -0.003(3)
C18 0.052(4) 0.039(4) 0.046(4) 0.002(3) -0.017(3) -0.003(3)
C19 0.053(5) 0.056(5) 0.064(5) -0.006(4) -0.021(4) 0.001(4)
C20 0.042(4) 0.053(5) 0.058(5) -0.011(4) -0.005(4) -0.017(3)
C21 0.058(4) 0.037(4) 0.044(4) -0.012(3) 0.000(3) -0.009(3)
C22 0.049(4) 0.034(4) 0.033(3) -0.012(3) -0.007(3) -0.002(3)
C23 0.056(4) 0.032(3) 0.028(3) -0.007(3) -0.010(3) 0.006(3)
C24 0.049(4) 0.044(4) 0.050(4) -0.019(3) -0.021(3) 0.004(3)
C25 0.069(5) 0.041(4) 0.051(4) -0.012(3) -0.026(4) -0.007(4)
C26 0.082(6) 0.031(4) 0.043(4) -0.013(3) -0.021(4) -0.002(4)
C27 0.075(5) 0.036(4) 0.038(4) -0.011(3) -0.009(4) 0.007(4)
C28 0.052(4) 0.039(4) 0.036(3) -0.015(3) -0.009(3) 0.006(3)
C29 0.040(3) 0.033(3) 0.033(3) -0.009(3) -0.005(3) -0.003(3)
C30 0.050(4) 0.042(4) 0.042(4) -0.005(3) -0.008(3) -0.009(3)
C31 0.051(5) 0.060(5) 0.055(5) 0.003(4) -0.010(4) -0.015(4)
C32 0.056(5) 0.071(6) 0.045(4) -0.005(4) -0.003(4) -0.004(4)
C33 0.072(6) 0.087(7) 0.041(4) -0.026(4) -0.002(4) -0.010(5)
C34 0.061(5) 0.066(5) 0.039(4) -0.018(4) -0.005(3) -0.016(4)
C35 0.041(4) 0.031(3) 0.040(3) -0.010(3) -0.008(3) 0.004(3)
C36 0.067(5) 0.036(4) 0.035(3) -0.012(3) -0.006(3) 0.007(3)
C37 0.062(5) 0.049(4) 0.028(3) -0.009(3) -0.010(3) 0.011(4)
C38 0.054(4) 0.040(4) 0.042(4) -0.005(3) -0.009(3) 0.007(3)
C39 0.065(5) 0.044(4) 0.064(5) -0.023(4) -0.020(4) 0.028(4)
C40 0.060(5) 0.049(4) 0.041(4) -0.022(3) -0.018(3) 0.013(4)

loop_
_atom_type_symbol
_atom_type_description
_atom_type_scat_dispersion_real
_atom_type_scat_dispersion_imag
_atom_type_scat_source
C C 0.0033 0.0016 'International Tables Vol C Tables 4.2.6.8 and 6.1.1.4'
H H 0.0000 0.0000 'International Tables Vol C Tables 4.2.6.8 and 6.1.1.4'
O O 0.0106 0.0060 'International Tables Vol C Tables 4.2.6.8 and 6.1.1.4'
P P 0.1023 0.0942 'International Tables Vol C Tables 4.2.6.8 and 6.1.1.4'
Ru Ru -1.2594 0.8363 'International Tables Vol C Tables 4.2.6.8 and 6.1.1.4'
Pt Pt -1.7033 8.3905 'International Tables Vol C Tables 4.2.6.8 and 6.1.1.4'

loop_
_geom_angle_atom_site_label_1
_geom_angle_atom_site_label_2
_geom_angle_atom_site_label_3
_geom_angle
_geom_angle_site_symmetry_1
_geom_angle_site_symmetry_3
_geom_angle_publ_flag
C1 Pt1 C1 180.0(5) . 2 ?
C1 Pt1 Pt2 89.6(2) . 2 ?
C1 Pt1 Pt2 90.4(2) 2 2 ?
C1 Pt1 Pt2 90.4(2) . . ?
C1 Pt1 Pt2 89.6(2) 2 . ?
Pt2 Pt1 Pt2 180.000(13) 2 . ?
C1 Pt1 Ru1 87.19(19) . 2 ?
C1 Pt1 Ru1 92.81(19) 2 2 ?
Pt2 Pt1 Ru1 64.021(10) 2 2 ?
Pt2 Pt1 Ru1 115.979(10) . 2 ?
C1 Pt1 Ru1 92.81(19) . . ?
C1 Pt1 Ru1 87.19(19) 2 . ?
Pt2 Pt1 Ru1 115.979(10) 2 . ?
Pt2 Pt1 Ru1 64.021(10) . . ?
Ru1 Pt1 Ru1 180.00(3) 2 . ?
C2 Pt2 C0 164.3(3) . . ?
C2 Pt2 Pt1 92.1(2) . . ?
C0 Pt2 Pt1 103.39(16) . . ?
C2 Pt2 Ru3 116.8(2) . . ?
C0 Pt2 Ru3 47.70(16) . . ?
Pt1 Pt2 Ru3 151.088(13) . . ?
C2 Pt2 Ru4 130.4(2) . . ?
C0 Pt2 Ru4 44.43(14) . . ?
Pt1 Pt2 Ru4 101.374(12) . . ?
Ru3 Pt2 Ru4 60.066(14) . . ?
C2 Pt2 Ru2 136.0(2) . . ?
C0 Pt2 Ru2 43.69(14) . . ?
Pt1 Pt2 Ru2 101.289(12) . . ?
Ru3 Pt2 Ru2 59.080(14) . . ?
Ru4 Pt2 Ru2 88.012(14) . . ?
C2 Pt2 Ru1 153.5(2) . . ?
C0 Pt2 Ru1 41.82(16) . . ?
Pt1 Pt2 Ru1 61.573(10) . . ?
Ru3 Pt2 Ru1 89.523(14) . . ?
Ru4 Pt2 Ru1 58.962(13) . . ?
Ru2 Pt2 Ru1 59.051(13) . . ?
C3 Ru1 C4 88.6(3) . . ?
C3 Ru1 C0 135.5(2) . . ?
C4 Ru1 C0 135.4(2) . . ?
C3 Ru1 C5 91.7(3) . . ?
C4 Ru1 C5 92.3(3) . . ?
C0 Ru1 C5 92.3(2) . . ?
C3 Ru1 Ru5 124.92(19) . . ?
C4 Ru1 Ru5 119.73(19) . . ?
C0 Ru1 Ru5 46.84(14) . . ?
C5 Ru1 Ru5 45.64(18) . . ?
C3 Ru1 Ru4 92.32(19) . . ?
C4 Ru1 Ru4 178.39(19) . . ?
C0 Ru1 Ru4 43.83(14) . . ?
C5 Ru1 Ru4 86.31(18) . . ?
Ru5 Ru1 Ru4 58.662(15) . . ?
C3 Ru1 Ru2 175.5(2) . . ?
C4 Ru1 Ru2 92.09(19) . . ?
C0 Ru1 Ru2 43.41(14) . . ?
C5 Ru1 Ru2 92.68(19) . . ?
Ru5 Ru1 Ru2 58.332(16) . . ?
Ru4 Ru1 Ru2 87.082(17) . . ?
C3 Ru1 Pt1 79.81(19) . . ?
C4 Ru1 Pt1 85.96(19) . . ?
C0 Ru1 Pt1 94.82(14) . . ?
C5 Ru1 Pt1 171.42(19) . . ?
Ru5 Ru1 Pt1 141.666(19) . . ?
Ru4 Ru1 Pt1 95.496(15) . . ?
Ru2 Ru1 Pt1 95.784(16) . . ?
C3 Ru1 Pt2 117.53(19) . . ?
C4 Ru1 Pt2 122.69(19) . . ?
C0 Ru1 Pt2 40.42(14) . . ?
C5 Ru1 Pt2 132.48(18) . . ?
Ru5 Ru1 Pt2 87.260(16) . . ?
Ru4 Ru1 Pt2 57.930(13) . . ?
Ru2 Ru1 Pt2 58.490(13) . . ?
Pt1 Ru1 Pt2 54.406(9) . . ?
C8 Ru2 C6 90.5(3) . . ?
C8 Ru2 C7 96.4(3) . . ?
C6 Ru2 C7 95.8(3) . . ?
C8 Ru2 C0 127.5(3) . . ?
C6 Ru2 C0 126.3(2) . . ?
C7 Ru2 C0 112.8(2) . . ?
C8 Ru2 Ru5 103.0(2) . . ?
C6 Ru2 Ru5 93.4(2) . . ?
C7 Ru2 Ru5 158.5(2) . . ?
C0 Ru2 Ru5 47.13(14) . . ?
C8 Ru2 Ru3 163.6(2) . . ?
C6 Ru2 Ru3 85.3(2) . . ?
C7 Ru2 Ru3 99.8(2) . . ?
C0 Ru2 Ru3 47.01(16) . . ?
Ru5 Ru2 Ru3 61.615(16) . . ?
C8 Ru2 Pt2 131.5(2) . . ?
C6 Ru2 Pt2 135.8(2) . . ?
C7 Ru2 Pt2 70.2(2) . . ?
C0 Ru2 Pt2 42.79(14) . . ?
Ru5 Ru2 Pt2 89.824(16) . . ?
Ru3 Ru2 Pt2 58.013(13) . . ?
C8 Ru2 Ru1 84.6(2) . . ?
C6 Ru2 Ru1 149.4(2) . . ?
C7 Ru2 Ru1 114.7(2) . . ?
C0 Ru2 Ru1 44.03(16) . . ?
Ru5 Ru2 Ru1 58.757(16) . . ?
Ru3 Ru2 Ru1 90.955(17) . . ?
Pt2 Ru2 Ru1 62.460(13) . . ?
C11 Ru3 C9 91.8(3) . . ?
C11 Ru3 C10 99.1(3) . . ?
C9 Ru3 C10 99.0(3) . . ?
C11 Ru3 C0 123.7(3) . . ?
C9 Ru3 C0 131.2(3) . . ?
C10 Ru3 C0 106.0(2) . . ?
C11 Ru3 Pt2 97.3(2) . . ?
C9 Ru3 Pt2 103.9(2) . . ?
C10 Ru3 Pt2 151.4(2) . . ?
C0 Ru3 Pt2 45.50(14) . . ?
C11 Ru3 Ru2 82.5(2) . . ?
C9 Ru3 Ru2 164.5(2) . . ?
C10 Ru3 Ru2 96.12(18) . . ?
C0 Ru3 Ru2 45.83(14) . . ?
Pt2 Ru3 Ru2 62.908(14) . . ?
C11 Ru3 Ru4 158.5(2) . . ?
C9 Ru3 Ru4 89.0(2) . . ?
C10 Ru3 Ru4 102.04(19) . . ?
C0 Ru3 Ru4 45.39(14) . . ?
Pt2 Ru3 Ru4 61.779(14) . . ?
Ru2 Ru3 Ru4 91.065(18) . . ?
C11 Ru3 Ru5 131.1(2) . . ?
C9 Ru3 Ru5 132.6(2) . . ?
C10 Ru3 Ru5 60.4(2) . . ?
C0 Ru3 Ru5 45.69(14) . . ?
Pt2 Ru3 Ru5 91.188(16) . . ?
Ru2 Ru3 Ru5 59.095(16) . . ?
Ru4 Ru3 Ru5 58.926(16) . . ?
C14 Ru4 C13 95.1(3) . . ?
C14 Ru4 C12 95.0(3) . . ?
C13 Ru4 C12 94.9(3) . . ?
C14 Ru4 C0 122.7(2) . . ?
C13 Ru4 C0 127.2(2) . . ?
C12 Ru4 C0 114.4(3) . . ?
C14 Ru4 Ru5 92.6(2) . . ?
C13 Ru4 Ru5 102.3(2) . . ?
C12 Ru4 Ru5 160.4(2) . . ?
C0 Ru4 Ru5 47.04(14) . . ?
C14 Ru4 Ru3 81.06(19) . . ?
C13 Ru4 Ru3 162.7(2) . . ?
C12 Ru4 Ru3 102.2(2) . . ?
C0 Ru4 Ru3 46.53(16) . . ?
Ru5 Ru4 Ru3 61.270(16) . . ?
C14 Ru4 Pt2 130.9(2) . . ?
C13 Ru4 Pt2 131.8(2) . . ?
C12 Ru4 Pt2 71.0(2) . . ?
C0 Ru4 Pt2 43.49(14) . . ?
Ru5 Ru4 Pt2 90.445(16) . . ?
Ru3 Ru4 Pt2 58.155(14) . . ?
C14 Ru4 Ru1 150.4(2) . . ?
C13 Ru4 Ru1 84.15(18) . . ?
C12 Ru4 Ru1 114.6(2) . . ?
C0 Ru4 Ru1 44.44(16) . . ?
Ru5 Ru4 Ru1 58.950(15) . . ?
Ru3 Ru4 Ru1 90.880(17) . . ?
Pt2 Ru4 Ru1 63.108(13) . . ?
C16 Ru5 C15 93.6(3) . . ?
C16 Ru5 C5 93.3(3) . . ?
C15 Ru5 C5 92.3(3) . . ?
C16 Ru5 C0 132.6(2) . . ?
C15 Ru5 C0 132.9(2) . . ?
C5 Ru5 C0 93.2(2) . . ?
C16 Ru5 C10 85.6(2) . . ?
C15 Ru5 C10 89.2(2) . . ?
C5 Ru5 C10 178.2(2) . . ?
C0 Ru5 C10 86.5(2) . . ?
C16 Ru5 Ru2 169.0(2) . . ?
C15 Ru5 Ru2 86.93(19) . . ?
C5 Ru5 Ru2 97.64(18) . . ?
C0 Ru5 Ru2 45.94(14) . . ?
C10 Ru5 Ru2 83.41(14) . . ?
C16 Ru5 Ru4 87.24(19) . . ?
C15 Ru5 Ru4 177.3(2) . . ?
C5 Ru5 Ru4 90.12(17) . . ?
C0 Ru5 Ru4 45.88(14) . . ?
C10 Ru5 Ru4 88.36(13) . . ?
Ru2 Ru5 Ru4 91.719(18) . . ?
C16 Ru5 Ru1 125.50(19) . . ?
C15 Ru5 Ru1 118.83(19) . . ?
C5 Ru5 Ru1 47.05(17) . . ?
C0 Ru5 Ru1 46.34(15) . . ?
C10 Ru5 Ru1 132.73(14) . . ?
Ru2 Ru5 Ru1 62.911(16) . . ?
Ru4 Ru5 Ru1 62.388(16) . . ?
C16 Ru5 Ru3 111.2(2) . . ?
C15 Ru5 Ru3 117.5(2) . . ?
C5 Ru5 Ru3 138.66(16) . . ?
C0 Ru5 Ru3 45.69(15) . . ?
C10 Ru5 Ru3 40.87(14) . . ?
Ru2 Ru5 Ru3 59.290(16) . . ?
Ru4 Ru5 Ru3 59.805(16) . . ?
Ru1 Ru5 Ru3 92.024(18) . . ?
C23 P1 C35 107.7(3) . . ?
C23 P1 C29 112.5(3) . . ?
C35 P1 C29 109.4(3) . . ?
C23 P1 C17 109.4(3) . . ?
C35 P1 C17 109.2(3) . . ?
C29 P1 C17 108.7(3) . . ?
Pt2 C0 Ru2 93.5(2) . . ?
Pt2 C0 Ru4 92.1(2) . . ?
Ru2 C0 Ru4 172.4(3) . . ?
Pt2 C0 Ru1 97.8(2) . . ?
Ru2 C0 Ru1 92.6(2) . . ?
Ru4 C0 Ru1 91.7(2) . . ?
Pt2 C0 Ru3 86.8(2) . . ?
Ru2 C0 Ru3 87.2(2) . . ?
Ru4 C0 Ru3 88.1(2) . . ?
Ru1 C0 Ru3 175.4(3) . . ?
Pt2 C0 Ru5 175.4(3) . . ?
Ru2 C0 Ru5 86.93(19) . . ?
Ru4 C0 Ru5 87.1(2) . . ?
Ru1 C0 Ru5 86.8(2) . . ?
Ru3 C0 Ru5 88.6(2) . . ?
O1 C1 Pt1 179.3(7) . . ?
O2 C2 Pt2 175.5(6) . . ?
O3 C3 Ru1 176.1(6) . . ?
O4 C4 Ru1 177.9(6) . . ?
O5 C5 Ru5 139.0(5) . . ?
O5 C5 Ru1 133.7(5) . . ?
Ru5 C5 Ru1 87.3(2) . . ?
O6 C6 Ru2 179.2(7) . . ?
O7 C7 Ru2 170.6(6) . . ?
O8 C8 Ru2 175.2(6) . . ?
O9 C9 Ru3 176.6(7) . . ?
O10 C10 Ru3 158.4(6) . . ?
O10 C10 Ru5 122.9(5) . . ?
Ru3 C10 Ru5 78.7(2) . . ?
O11 C11 Ru3 178.1(7) . . ?
O12 C12 Ru4 171.7(7) . . ?
O13 C13 Ru4 178.2(6) . . ?
O14 C14 Ru4 179.1(7) . . ?
O15 C15 Ru5 178.3(6) . . ?
O16 C16 Ru5 178.1(6) . . ?
C18 C17 C22 121.0(6) . . ?
C18 C17 P1 118.5(5) . . ?
C22 C17 P1 120.5(5) . . ?
C17 C18 C19 119.7(7) . . ?
C17 C18 H18A 120.2 . . ?
C19 C18 H18A 120.2 . . ?
C20 C19 C18 119.2(7) . . ?
C20 C19 H19A 120.4 . . ?
C18 C19 H19A 120.4 . . ?
C19 C20 C21 120.7(7) . . ?
C19 C20 H20A 119.7 . . ?
C21 C20 H20A 119.7 . . ?
C20 C21 C22 121.4(7) . . ?
C20 C21 H21A 119.3 . . ?
C22 C21 H21A 119.3 . . ?
C21 C22 C17 118.0(6) . . ?
C21 C22 H22A 121.0 . . ?
C17 C22 H22A 121.0 . . ?
C28 C23 C24 118.6(6) . . ?
C28 C23 P1 121.4(5) . . ?
C24 C23 P1 120.1(5) . . ?
C25 C24 C23 119.9(7) . . ?
C25 C24 H24A 120.0 . . ?
C23 C24 H24A 120.0 . . ?
C24 C25 C26 120.5(7) . . ?
C24 C25 H25A 119.7 . . ?
C26 C25 H25A 119.7 . . ?
C25 C26 C27 120.0(7) . . ?
C25 C26 H26A 120.0 . . ?
C27 C26 H26A 120.0 . . ?
C28 C27 C26 120.0(7) . . ?
C28 C27 H27A 120.0 . . ?
C26 C27 H27A 120.0 . . ?
C27 C28 C23 120.9(7) . . ?
C27 C28 H28A 119.5 . . ?
C23 C28 H28A 119.5 . . ?
C34 C29 C30 120.2(6) . . ?
C34 C29 P1 118.9(5) . . ?
C30 C29 P1 120.7(5) . . ?
C31 C30 C29 119.0(7) . . ?
C31 C30 H30A 120.5 . . ?
C29 C30 H30A 120.5 . . ?
C32 C31 C30 120.8(7) . . ?
C32 C31 H31A 119.6 . . ?
C30 C31 H31A 119.6 . . ?
C33 C32 C31 118.5(8) . . ?
C33 C32 H32A 120.7 . . ?
C31 C32 H32A 120.7 . . ?
C32 C33 C34 124.1(8) . . ?
C32 C33 H33A 117.9 . . ?
C34 C33 H33A 117.9 . . ?
C33 C34 C29 117.3(7) . . ?
C33 C34 H34A 121.3 . . ?
C29 C34 H34A 121.3 . . ?
C40 C35 C36 118.2(6) . . ?
C40 C35 P1 120.5(5) . . ?
C36 C35 P1 121.3(5) . . ?
C37 C36 C35 120.6(6) . . ?
C37 C36 H36A 119.7 . . ?
C35 C36 H36A 119.7 . . ?
C36 C37 C38 120.7(6) . . ?
C36 C37 H37A 119.7 . . ?
C38 C37 H37A 119.7 . . ?
C37 C38 C39 120.4(6) . . ?
C37 C38 H38A 119.8 . . ?
C39 C38 H38A 119.8 . . ?
C38 C39 C40 119.4(7) . . ?
C38 C39 H39A 120.3 . . ?
C40 C39 H39A 120.3 . . ?
C35 C40 C39 120.7(6) . . ?
C35 C40 H40A 119.6 . . ?
C39 C40 H40A 119.6 . . ?
C52 O51 C53 109.0(9) . . ?
C52 C51 H51A 109.5 . . ?
C52 C51 H51B 109.5 . . ?
H51A C51 H51B 109.5 . . ?
C52 C51 H51C 109.5 . . ?
H51A C51 H51C 109.5 . . ?
H51B C51 H51C 109.5 . . ?
O51 C52 C51 117.1(11) . . ?
O51 C52 H52A 108.0 . . ?
C51 C52 H52A 108.0 . . ?
O51 C52 H52B 108.0 . . ?
C51 C52 H52B 108.0 . . ?
H52A C52 H52B 107.3 . . ?
O51 C53 C54 105.1(9) . . ?
O51 C53 H53A 110.7 . . ?
C54 C53 H53A 110.7 . . ?
O51 C53 H53B 110.7 . . ?
C54 C53 H53B 110.7 . . ?
H53A C53 H53B 108.8 . . ?
C53 C54 H54A 109.5 . . ?
C53 C54 H54B 109.5 . . ?
H54A C54 H54B 109.5 . . ?
C53 C54 H54C 109.5 . . ?
H54A C54 H54C 109.5 . . ?
H54B C54 H54C 109.5 . . ?

loop_
_geom_bond_atom_site_label_1
_geom_bond_atom_site_label_2
_geom_bond_distance
_geom_bond_site_symmetry_2
_geom_bond_publ_flag
Pt1 C1 1.902(7) . ?
Pt1 C1 1.902(7) 2 ?
Pt1 Pt2 2.7807(2) 2 ?
Pt1 Pt2 2.7807(2) . ?
Pt1 Ru1 3.0073(5) 2 ?
Pt1 Ru1 3.0073(5) . ?
Pt2 C2 1.864(7) . ?
Pt2 C0 2.012(5) . ?
Pt2 Ru3 2.8159(5) . ?
Pt2 Ru4 2.9208(5) . ?
Pt2 Ru2 2.9557(5) . ?
Pt2 Ru1 3.0741(5) . ?
Ru1 C3 1.884(7) . ?
Ru1 C4 1.888(6) . ?
Ru1 C0 2.069(6) . ?
Ru1 C5 2.092(6) . ?
Ru1 Ru5 2.8554(6) . ?
Ru1 Ru4 2.9533(6) . ?
Ru1 Ru2 2.9733(7) . ?
Ru2 C8 1.898(7) . ?
Ru2 C6 1.900(7) . ?
Ru2 C7 1.939(7) . ?
Ru2 C0 2.045(5) . ?
Ru2 Ru5 2.8424(7) . ?
Ru2 Ru3 2.8482(6) . ?
Ru3 C11 1.883(7) . ?
Ru3 C9 1.885(7) . ?
Ru3 C10 1.945(6) . ?
Ru3 C0 2.086(6) . ?
Ru3 Ru4 2.8727(7) . ?
Ru3 Ru5 2.9145(7) . ?
Ru4 C14 1.883(7) . ?
Ru4 C13 1.915(7) . ?
Ru4 C12 1.921(7) . ?
Ru4 C0 2.046(5) . ?
Ru4 Ru5 2.8467(6) . ?
Ru5 C16 1.879(7) . ?
Ru5 C15 1.887(6) . ?
Ru5 C5 2.044(7) . ?
Ru5 C0 2.086(5) . ?
Ru5 C10 2.585(7) . ?
P1 C23 1.792(7) . ?
P1 C35 1.794(6) . ?
P1 C29 1.805(6) . ?
P1 C17 1.816(6) . ?
O1 C1 1.124(7) . ?
O2 C2 1.125(8) . ?
O3 C3 1.146(8) . ?
O4 C4 1.138(7) . ?
O5 C5 1.167(7) . ?
O6 C6 1.144(8) . ?
O7 C7 1.132(8) . ?
O8 C8 1.144(7) . ?
O9 C9 1.155(8) . ?
O10 C10 1.132(7) . ?
O11 C11 1.143(8) . ?
O12 C12 1.140(8) . ?
O13 C13 1.128(8) . ?
O14 C14 1.143(8) . ?
O15 C15 1.149(7) . ?
O16 C16 1.152(7) . ?
C17 C18 1.384(9) . ?
C17 C22 1.386(9) . ?
C18 C19 1.395(10) . ?
C18 H18A 0.9500 . ?
C19 C20 1.366(10) . ?
C19 H19A 0.9500 . ?
C20 C21 1.372(10) . ?
C20 H20A 0.9500 . ?
C21 C22 1.379(10) . ?
C21 H21A 0.9500 . ?
C22 H22A 0.9500 . ?
C23 C28 1.387(9) . ?
C23 C24 1.409(9) . ?
C24 C25 1.373(10) . ?
C24 H24A 0.9500 . ?
C25 C26 1.379(11) . ?
C25 H25A 0.9500 . ?
C26 C27 1.382(10) . ?
C26 H26A 0.9500 . ?
C27 C28 1.371(9) . ?
C27 H27A 0.9500 . ?
C28 H28A 0.9500 . ?
C29 C34 1.379(9) . ?
C29 C30 1.382(9) . ?
C30 C31 1.374(10) . ?
C30 H30A 0.9500 . ?
C31 C32 1.358(11) . ?
C31 H31A 0.9500 . ?
C32 C33 1.332(11) . ?
C32 H32A 0.9500 . ?
C33 C34 1.357(10) . ?
C33 H33A 0.9500 . ?
C34 H34A 0.9500 . ?
C35 C40 1.384(9) . ?
C35 C36 1.405(9) . ?
C36 C37 1.365(9) . ?
C36 H36A 0.9500 . ?
C37 C38 1.367(10) . ?
C37 H37A 0.9500 . ?
C38 C39 1.378(10) . ?
C38 H38A 0.9500 . ?
C39 C40 1.394(9) . ?
C39 H39A 0.9500 . ?
C40 H40A 0.9500 . ?
O51 C52 1.381(9) . ?
O51 C53 1.405(9) . ?
C51 C52 1.427(9) . ?
C51 H51A 0.9800 . ?
C51 H51B 0.9800 . ?
C51 H51C 0.9800 . ?
C52 H52A 0.9900 . ?
C52 H52B 0.9900 . ?
C53 C54 1.469(10) . ?
C53 H53A 0.9900 . ?
C53 H53B 0.9900 . ?
C54 H54A 0.9800 . ?
C54 H54B 0.9800 . ?
C54 H54C 0.9800 . ?

loop_
_geom_torsion_atom_site_label_1
_geom_torsion_atom_site_label_2
_geom_torsion_atom_site_label_3
_geom_torsion_atom_site_label_4
_geom_torsion
_geom_torsion_site_symmetry_1
_geom_torsion_site_symmetry_2
_geom_torsion_site_symmetry_3
_geom_torsion_site_symmetry_4
_geom_torsion_publ_flag
C1 Pt1 Pt2 C2 84.0(3) . . . . ?
C1 Pt1 Pt2 C2 -96.0(3) 2 . . . ?
Ru1 Pt1 Pt2 C2 -3.0(2) 2 . . . ?
Ru1 Pt1 Pt2 C2 177.0(2) . . . . ?
C1 Pt1 Pt2 C0 -93.4(2) . . . . ?
C1 Pt1 Pt2 C0 86.6(2) 2 . . . ?
Ru1 Pt1 Pt2 C0 179.51(14) 2 . . . ?
Ru1 Pt1 Pt2 C0 -0.49(14) . . . . ?
C1 Pt1 Pt2 Ru3 -94.41(19) . . . . ?
C1 Pt1 Pt2 Ru3 85.59(19) 2 . . . ?
Ru1 Pt1 Pt2 Ru3 178.53(3) 2 . . . ?
Ru1 Pt1 Pt2 Ru3 -1.47(3) . . . . ?
C1 Pt1 Pt2 Ru4 -47.93(19) . . . . ?
C1 Pt1 Pt2 Ru4 132.07(19) 2 . . . ?
Ru1 Pt1 Pt2 Ru4 -134.986(13) 2 . . . ?
Ru1 Pt1 Pt2 Ru4 45.014(13) . . . . ?
C1 Pt1 Pt2 Ru2 -138.16(19) . . . . ?
C1 Pt1 Pt2 Ru2 41.84(19) 2 . . . ?
Ru1 Pt1 Pt2 Ru2 134.780(14) 2 . . . ?
Ru1 Pt1 Pt2 Ru2 -45.220(14) . . . . ?
C1 Pt1 Pt2 Ru1 -92.94(19) . . . . ?
C1 Pt1 Pt2 Ru1 87.06(19) 2 . . . ?
Ru1 Pt1 Pt2 Ru1 180.0 2 . . . ?
C1 Pt1 Ru1 C3 -45.9(3) . . . . ?
C1 Pt1 Ru1 C3 134.1(3) 2 . . . ?
Pt2 Pt1 Ru1 C3 45.08(19) 2 . . . ?
Pt2 Pt1 Ru1 C3 -134.92(19) . . . . ?
C1 Pt1 Ru1 C4 -135.2(3) . . . . ?
C1 Pt1 Ru1 C4 44.8(3) 2 . . . ?
Pt2 Pt1 Ru1 C4 -44.24(19) 2 . . . ?
Pt2 Pt1 Ru1 C4 135.76(19) . . . . ?
C1 Pt1 Ru1 C0 89.5(2) . . . . ?
C1 Pt1 Ru1 C0 -90.5(2) 2 . . . ?
Pt2 Pt1 Ru1 C0 -179.53(14) 2 . . . ?
Pt2 Pt1 Ru1 C0 0.47(14) . . . . ?
C1 Pt1 Ru1 Ru5 89.4(2) . . . . ?
C1 Pt1 Ru1 Ru5 -90.6(2) 2 . . . ?
Pt2 Pt1 Ru1 Ru5 -179.66(3) 2 . . . ?
Pt2 Pt1 Ru1 Ru5 0.34(3) . . . . ?
C1 Pt1 Ru1 Ru4 45.5(2) . . . . ?
C1 Pt1 Ru1 Ru4 -134.5(2) 2 . . . ?
Pt2 Pt1 Ru1 Ru4 136.455(13) 2 . . . ?
Pt2 Pt1 Ru1 Ru4 -43.545(13) . . . . ?
C1 Pt1 Ru1 Ru2 133.1(2) . . . . ?
C1 Pt1 Ru1 Ru2 -46.9(2) 2 . . . ?
Pt2 Pt1 Ru1 Ru2 -135.933(12) 2 . . . ?
Pt2 Pt1 Ru1 Ru2 44.067(12) . . . . ?
C1 Pt1 Ru1 Pt2 89.0(2) . . . . ?
C1 Pt1 Ru1 Pt2 -91.0(2) 2 . . . ?
Pt2 Pt1 Ru1 Pt2 180.0 2 . . . ?
C2 Pt2 Ru1 C3 45.0(6) . . . . ?
C0 Pt2 Ru1 C3 -128.9(3) . . . . ?
Pt1 Pt2 Ru1 C3 51.8(2) . . . . ?
Ru3 Pt2 Ru1 C3 -128.9(2) . . . . ?
Ru4 Pt2 Ru1 C3 -74.2(2) . . . . ?
Ru2 Pt2 Ru1 C3 177.5(2) . . . . ?
C2 Pt2 Ru1 C4 -62.6(6) . . . . ?
C0 Pt2 Ru1 C4 123.5(3) . . . . ?
Pt1 Pt2 Ru1 C4 -55.8(2) . . . . ?
Ru3 Pt2 Ru1 C4 123.5(2) . . . . ?
Ru4 Pt2 Ru1 C4 178.2(2) . . . . ?
Ru2 Pt2 Ru1 C4 70.0(2) . . . . ?
C2 Pt2 Ru1 C0 173.9(5) . . . . ?
Pt1 Pt2 Ru1 C0 -179.3(2) . . . . ?
Ru3 Pt2 Ru1 C0 0.0(2) . . . . ?
Ru4 Pt2 Ru1 C0 54.7(2) . . . . ?
Ru2 Pt2 Ru1 C0 -53.5(2) . . . . ?
C2 Pt2 Ru1 C5 166.6(6) . . . . ?
C0 Pt2 Ru1 C5 -7.3(3) . . . . ?
Pt1 Pt2 Ru1 C5 173.4(2) . . . . ?
Ru3 Pt2 Ru1 C5 -7.3(2) . . . . ?
Ru4 Pt2 Ru1 C5 47.4(2) . . . . ?
Ru2 Pt2 Ru1 C5 -60.9(2) . . . . ?
C2 Pt2 Ru1 Ru5 173.4(5) . . . . ?
C0 Pt2 Ru1 Ru5 -0.5(2) . . . . ?
Pt1 Pt2 Ru1 Ru5 -179.787(16) . . . . ?
Ru3 Pt2 Ru1 Ru5 -0.498(15) . . . . ?
Ru4 Pt2 Ru1 Ru5 54.235(16) . . . . ?
Ru2 Pt2 Ru1 Ru5 -54.044(16) . . . . ?
C2 Pt2 Ru1 Ru4 119.2(5) . . . . ?
C0 Pt2 Ru1 Ru4 -54.7(2) . . . . ?
Pt1 Pt2 Ru1 Ru4 125.977(14) . . . . ?
Ru3 Pt2 Ru1 Ru4 -54.733(15) . . . . ?
Ru2 Pt2 Ru1 Ru4 -108.279(17) . . . . ?
C2 Pt2 Ru1 Ru2 -132.6(5) . . . . ?
C0 Pt2 Ru1 Ru2 53.5(2) . . . . ?
Pt1 Pt2 Ru1 Ru2 -125.743(14) . . . . ?
Ru3 Pt2 Ru1 Ru2 53.546(15) . . . . ?
Ru4 Pt2 Ru1 Ru2 108.279(17) . . . . ?
C2 Pt2 Ru1 Pt1 -6.8(5) . . . . ?
C0 Pt2 Ru1 Pt1 179.3(2) . . . . ?
Ru3 Pt2 Ru1 Pt1 179.289(13) . . . . ?
Ru4 Pt2 Ru1 Pt1 -125.977(14) . . . . ?
Ru2 Pt2 Ru1 Pt1 125.743(14) . . . . ?
C2 Pt2 Ru2 C8 98.8(4) . . . . ?
C0 Pt2 Ru2 C8 -103.9(3) . . . . ?
Pt1 Pt2 Ru2 C8 -6.2(3) . . . . ?
Ru3 Pt2 Ru2 C8 -163.3(3) . . . . ?
Ru4 Pt2 Ru2 C8 -107.4(3) . . . . ?
Ru1 Pt2 Ru2 C8 -52.9(3) . . . . ?
C2 Pt2 Ru2 C6 -59.3(4) . . . . ?
C0 Pt2 Ru2 C6 98.0(4) . . . . ?
Pt1 Pt2 Ru2 C6 -164.3(3) . . . . ?
Ru3 Pt2 Ru2 C6 38.6(3) . . . . ?
Ru4 Pt2 Ru2 C6 94.5(3) . . . . ?
Ru1 Pt2 Ru2 C6 149.0(3) . . . . ?
C2 Pt2 Ru2 C7 18.1(4) . . . . ?
C0 Pt2 Ru2 C7 175.4(3) . . . . ?
Pt1 Pt2 Ru2 C7 -86.9(2) . . . . ?
Ru3 Pt2 Ru2 C7 116.0(2) . . . . ?
Ru4 Pt2 Ru2 C7 171.9(2) . . . . ?
Ru1 Pt2 Ru2 C7 -133.6(2) . . . . ?
C2 Pt2 Ru2 C0 -157.3(4) . . . . ?
Pt1 Pt2 Ru2 C0 97.6(2) . . . . ?
Ru3 Pt2 Ru2 C0 -59.4(2) . . . . ?
Ru4 Pt2 Ru2 C0 -3.6(2) . . . . ?
Ru1 Pt2 Ru2 C0 50.9(2) . . . . ?
C2 Pt2 Ru2 Ru5 -153.9(3) . . . . ?
C0 Pt2 Ru2 Ru5 3.4(2) . . . . ?
Pt1 Pt2 Ru2 Ru5 101.021(15) . . . . ?
Ru3 Pt2 Ru2 Ru5 -56.043(17) . . . . ?
Ru4 Pt2 Ru2 Ru5 -0.183(16) . . . . ?
Ru1 Pt2 Ru2 Ru5 54.314(16) . . . . ?
C2 Pt2 Ru2 Ru3 -97.9(3) . . . . ?
C0 Pt2 Ru2 Ru3 59.4(2) . . . . ?
Pt1 Pt2 Ru2 Ru3 157.064(14) . . . . ?
Ru4 Pt2 Ru2 Ru3 55.860(16) . . . . ?
Ru1 Pt2 Ru2 Ru3 110.356(17) . . . . ?
C2 Pt2 Ru2 Ru1 151.7(3) . . . . ?
C0 Pt2 Ru2 Ru1 -50.9(2) . . . . ?
Pt1 Pt2 Ru2 Ru1 46.707(13) . . . . ?
Ru3 Pt2 Ru2 Ru1 -110.356(17) . . . . ?
Ru4 Pt2 Ru2 Ru1 -54.496(15) . . . . ?
C4 Ru1 Ru2 C8 15.4(3) . . . . ?
C0 Ru1 Ru2 C8 -167.5(3) . . . . ?
C5 Ru1 Ru2 C8 -77.1(3) . . . . ?
Ru5 Ru1 Ru2 C8 -108.7(2) . . . . ?
Ru4 Ru1 Ru2 C8 -163.2(2) . . . . ?
Pt1 Ru1 Ru2 C8 101.5(2) . . . . ?
Pt2 Ru1 Ru2 C8 143.1(2) . . . . ?
C4 Ru1 Ru2 C6 97.2(4) . . . . ?
C0 Ru1 Ru2 C6 -85.7(4) . . . . ?
C5 Ru1 Ru2 C6 4.8(4) . . . . ?
Ru5 Ru1 Ru2 C6 -26.9(4) . . . . ?
Ru4 Ru1 Ru2 C6 -81.4(4) . . . . ?
Pt1 Ru1 Ru2 C6 -176.6(4) . . . . ?
Pt2 Ru1 Ru2 C6 -135.1(4) . . . . ?
C4 Ru1 Ru2 C7 -79.2(3) . . . . ?
C0 Ru1 Ru2 C7 97.9(3) . . . . ?
C5 Ru1 Ru2 C7 -171.6(3) . . . . ?
Ru5 Ru1 Ru2 C7 156.7(2) . . . . ?
Ru4 Ru1 Ru2 C7 102.2(2) . . . . ?
Pt1 Ru1 Ru2 C7 7.0(2) . . . . ?
Pt2 Ru1 Ru2 C7 48.5(2) . . . . ?
C4 Ru1 Ru2 C0 -177.1(3) . . . . ?
C5 Ru1 Ru2 C0 90.5(3) . . . . ?
Ru5 Ru1 Ru2 C0 58.8(2) . . . . ?
Ru4 Ru1 Ru2 C0 4.3(2) . . . . ?
Pt1 Ru1 Ru2 C0 -90.9(2) . . . . ?
Pt2 Ru1 Ru2 C0 -49.4(2) . . . . ?
C4 Ru1 Ru2 Ru5 124.10(19) . . . . ?
C0 Ru1 Ru2 Ru5 -58.8(2) . . . . ?
C5 Ru1 Ru2 Ru5 31.65(18) . . . . ?
Ru4 Ru1 Ru2 Ru5 -54.520(16) . . . . ?
Pt1 Ru1 Ru2 Ru5 -149.754(18) . . . . ?
Pt2 Ru1 Ru2 Ru5 -108.197(16) . . . . ?
C4 Ru1 Ru2 Ru3 179.61(19) . . . . ?
C0 Ru1 Ru2 Ru3 -3.3(2) . . . . ?
C5 Ru1 Ru2 Ru3 87.16(18) . . . . ?
Ru5 Ru1 Ru2 Ru3 55.513(17) . . . . ?
Ru4 Ru1 Ru2 Ru3 0.992(17) . . . . ?
Pt1 Ru1 Ru2 Ru3 -94.242(16) . . . . ?
Pt2 Ru1 Ru2 Ru3 -52.684(14) . . . . ?
C4 Ru1 Ru2 Pt2 -127.71(19) . . . . ?
C0 Ru1 Ru2 Pt2 49.4(2) . . . . ?
C5 Ru1 Ru2 Pt2 139.84(18) . . . . ?
Ru5 Ru1 Ru2 Pt2 108.197(16) . . . . ?
Ru4 Ru1 Ru2 Pt2 53.676(13) . . . . ?
Pt1 Ru1 Ru2 Pt2 -41.558(10) . . . . ?
C2 Pt2 Ru3 C11 51.8(3) . . . . ?
C0 Pt2 Ru3 C11 -131.3(3) . . . . ?
Pt1 Pt2 Ru3 C11 -130.0(2) . . . . ?
Ru4 Pt2 Ru3 C11 174.9(2) . . . . ?
Ru2 Pt2 Ru3 C11 -77.8(2) . . . . ?
Ru1 Pt2 Ru3 C11 -131.3(2) . . . . ?
C2 Pt2 Ru3 C9 -41.9(3) . . . . ?
C0 Pt2 Ru3 C9 135.1(3) . . . . ?
Pt1 Pt2 Ru3 C9 136.4(2) . . . . ?
Ru4 Pt2 Ru3 C9 81.3(2) . . . . ?
Ru2 Pt2 Ru3 C9 -171.4(2) . . . . ?
Ru1 Pt2 Ru3 C9 135.1(2) . . . . ?
C2 Pt2 Ru3 C10 176.1(5) . . . . ?
C0 Pt2 Ru3 C10 -6.9(4) . . . . ?
Pt1 Pt2 Ru3 C10 -5.6(4) . . . . ?
Ru4 Pt2 Ru3 C10 -60.7(4) . . . . ?
Ru2 Pt2 Ru3 C10 46.6(4) . . . . ?
Ru1 Pt2 Ru3 C10 -6.9(4) . . . . ?
C2 Pt2 Ru3 C0 -177.0(3) . . . . ?
Pt1 Pt2 Ru3 C0 1.29(19) . . . . ?
Ru4 Pt2 Ru3 C0 -53.84(19) . . . . ?
Ru2 Pt2 Ru3 C0 53.52(19) . . . . ?
Ru1 Pt2 Ru3 C0 -0.01(19) . . . . ?
C2 Pt2 Ru3 Ru2 129.5(3) . . . . ?
C0 Pt2 Ru3 Ru2 -53.52(19) . . . . ?
Pt1 Pt2 Ru3 Ru2 -52.23(3) . . . . ?
Ru4 Pt2 Ru3 Ru2 -107.351(17) . . . . ?
Ru1 Pt2 Ru3 Ru2 -53.522(15) . . . . ?
C2 Pt2 Ru3 Ru4 -123.1(3) . . . . ?
C0 Pt2 Ru3 Ru4 53.84(19) . . . . ?
Pt1 Pt2 Ru3 Ru4 55.12(3) . . . . ?
Ru2 Pt2 Ru3 Ru4 107.351(17) . . . . ?
Ru1 Pt2 Ru3 Ru4 53.829(14) . . . . ?
C2 Pt2 Ru3 Ru5 -176.5(3) . . . . ?
C0 Pt2 Ru3 Ru5 0.49(19) . . . . ?
Pt1 Pt2 Ru3 Ru5 1.78(3) . . . . ?
Ru4 Pt2 Ru3 Ru5 -53.342(15) . . . . ?
Ru2 Pt2 Ru3 Ru5 54.010(16) . . . . ?
Ru1 Pt2 Ru3 Ru5 0.487(15) . . . . ?
C8 Ru2 Ru3 C11 -127.7(8) . . . . ?
C6 Ru2 Ru3 C11 -52.0(3) . . . . ?
C7 Ru2 Ru3 C11 43.0(3) . . . . ?
C0 Ru2 Ru3 C11 155.2(3) . . . . ?
Ru5 Ru2 Ru3 C11 -148.4(2) . . . . ?
Pt2 Ru2 Ru3 C11 102.1(2) . . . . ?
Ru1 Ru2 Ru3 C11 158.4(2) . . . . ?
C8 Ru2 Ru3 C9 163.2(11) . . . . ?
C6 Ru2 Ru3 C9 -121.1(8) . . . . ?
C7 Ru2 Ru3 C9 -26.1(9) . . . . ?
C0 Ru2 Ru3 C9 86.1(8) . . . . ?
Ru5 Ru2 Ru3 C9 142.5(8) . . . . ?
Pt2 Ru2 Ru3 C9 33.0(8) . . . . ?
Ru1 Ru2 Ru3 C9 89.2(8) . . . . ?
C8 Ru2 Ru3 C10 -29.3(8) . . . . ?
C6 Ru2 Ru3 C10 46.4(3) . . . . ?
C7 Ru2 Ru3 C10 141.4(3) . . . . ?
C0 Ru2 Ru3 C10 -106.4(3) . . . . ?
Ru5 Ru2 Ru3 C10 -50.0(2) . . . . ?
Pt2 Ru2 Ru3 C10 -159.5(2) . . . . ?
Ru1 Ru2 Ru3 C10 -103.3(2) . . . . ?
C8 Ru2 Ru3 C0 77.1(8) . . . . ?
C6 Ru2 Ru3 C0 152.8(3) . . . . ?
C7 Ru2 Ru3 C0 -112.2(3) . . . . ?
Ru5 Ru2 Ru3 C0 56.4(2) . . . . ?
Pt2 Ru2 Ru3 C0 -53.1(2) . . . . ?
Ru1 Ru2 Ru3 C0 3.2(2) . . . . ?
C8 Ru2 Ru3 Pt2 130.2(7) . . . . ?
C6 Ru2 Ru3 Pt2 -154.1(2) . . . . ?
C7 Ru2 Ru3 Pt2 -59.1(2) . . . . ?
C0 Ru2 Ru3 Pt2 53.1(2) . . . . ?
Ru5 Ru2 Ru3 Pt2 109.473(17) . . . . ?
Ru1 Ru2 Ru3 Pt2 56.246(14) . . . . ?
C8 Ru2 Ru3 Ru4 72.9(7) . . . . ?
C6 Ru2 Ru3 Ru4 148.6(2) . . . . ?
C7 Ru2 Ru3 Ru4 -116.3(2) . . . . ?
C0 Ru2 Ru3 Ru4 -4.2(2) . . . . ?
Ru5 Ru2 Ru3 Ru4 52.208(17) . . . . ?
Pt2 Ru2 Ru3 Ru4 -57.264(14) . . . . ?
Ru1 Ru2 Ru3 Ru4 -1.019(18) . . . . ?
C8 Ru2 Ru3 Ru5 20.7(7) . . . . ?
C6 Ru2 Ru3 Ru5 96.4(2) . . . . ?
C7 Ru2 Ru3 Ru5 -168.5(2) . . . . ?
C0 Ru2 Ru3 Ru5 -56.4(2) . . . . ?
Pt2 Ru2 Ru3 Ru5 -109.473(17) . . . . ?
Ru1 Ru2 Ru3 Ru5 -53.227(16) . . . . ?
C11 Ru3 Ru4 C14 137.5(7) . . . . ?
C9 Ru3 Ru4 C14 45.2(3) . . . . ?
C10 Ru3 Ru4 C14 -53.8(3) . . . . ?
C0 Ru3 Ru4 C14 -154.5(3) . . . . ?
Pt2 Ru3 Ru4 C14 151.5(2) . . . . ?
Ru2 Ru3 Ru4 C14 -150.3(2) . . . . ?
Ru5 Ru3 Ru4 C14 -98.0(2) . . . . ?
C11 Ru3 Ru4 C13 -144.0(9) . . . . ?
C9 Ru3 Ru4 C13 123.6(7) . . . . ?
C10 Ru3 Ru4 C13 24.6(6) . . . . ?
C0 Ru3 Ru4 C13 -76.1(7) . . . . ?
Pt2 Ru3 Ru4 C13 -130.1(6) . . . . ?
Ru2 Ru3 Ru4 C13 -71.9(6) . . . . ?
Ru5 Ru3 Ru4 C13 -19.6(6) . . . . ?
C11 Ru3 Ru4 C12 44.3(7) . . . . ?
C9 Ru3 Ru4 C12 -48.1(3) . . . . ?
C10 Ru3 Ru4 C12 -147.1(3) . . . . ?
C0 Ru3 Ru4 C12 112.2(3) . . . . ?
Pt2 Ru3 Ru4 C12 58.2(2) . . . . ?
Ru2 Ru3 Ru4 C12 116.4(2) . . . . ?
Ru5 Ru3 Ru4 C12 168.8(2) . . . . ?
C11 Ru3 Ru4 C0 -67.9(6) . . . . ?
C9 Ru3 Ru4 C0 -160.3(3) . . . . ?
C10 Ru3 Ru4 C0 100.7(3) . . . . ?
Pt2 Ru3 Ru4 C0 -54.0(2) . . . . ?
Ru2 Ru3 Ru4 C0 4.2(2) . . . . ?
Ru5 Ru3 Ru4 C0 56.6(2) . . . . ?
C11 Ru3 Ru4 Ru5 -124.5(6) . . . . ?
C9 Ru3 Ru4 Ru5 143.1(2) . . . . ?
C10 Ru3 Ru4 Ru5 44.15(19) . . . . ?
C0 Ru3 Ru4 Ru5 -56.6(2) . . . . ?
Pt2 Ru3 Ru4 Ru5 -110.542(17) . . . . ?
Ru2 Ru3 Ru4 Ru5 -52.340(17) . . . . ?
C11 Ru3 Ru4 Pt2 -13.9(6) . . . . ?
C9 Ru3 Ru4 Pt2 -106.3(2) . . . . ?
C10 Ru3 Ru4 Pt2 154.69(19) . . . . ?
C0 Ru3 Ru4 Pt2 54.0(2) . . . . ?
Ru2 Ru3 Ru4 Pt2 58.202(14) . . . . ?
Ru5 Ru3 Ru4 Pt2 110.542(17) . . . . ?
C11 Ru3 Ru4 Ru1 -71.1(6) . . . . ?
C9 Ru3 Ru4 Ru1 -163.5(2) . . . . ?
C10 Ru3 Ru4 Ru1 97.51(19) . . . . ?
C0 Ru3 Ru4 Ru1 -3.2(2) . . . . ?
Pt2 Ru3 Ru4 Ru1 -57.176(14) . . . . ?
Ru2 Ru3 Ru4 Ru1 1.026(18) . . . . ?
Ru5 Ru3 Ru4 Ru1 53.366(16) . . . . ?
C2 Pt2 Ru4 C14 62.6(4) . . . . ?
C0 Pt2 Ru4 C14 -97.2(3) . . . . ?
Pt1 Pt2 Ru4 C14 165.2(3) . . . . ?
Ru3 Pt2 Ru4 C14 -38.6(3) . . . . ?
Ru2 Pt2 Ru4 C14 -93.7(3) . . . . ?
Ru1 Pt2 Ru4 C14 -148.2(3) . . . . ?
C2 Pt2 Ru4 C13 -96.6(4) . . . . ?
C0 Pt2 Ru4 C13 103.7(4) . . . . ?
Pt1 Pt2 Ru4 C13 6.1(3) . . . . ?
Ru3 Pt2 Ru4 C13 162.2(3) . . . . ?
Ru2 Pt2 Ru4 C13 107.2(3) . . . . ?
Ru1 Pt2 Ru4 C13 52.6(3) . . . . ?
C2 Pt2 Ru4 C12 -17.3(4) . . . . ?
C0 Pt2 Ru4 C12 -177.1(3) . . . . ?
Pt1 Pt2 Ru4 C12 85.3(2) . . . . ?
Ru3 Pt2 Ru4 C12 -118.5(2) . . . . ?
Ru2 Pt2 Ru4 C12 -173.5(2) . . . . ?
Ru1 Pt2 Ru4 C12 131.9(2) . . . . ?
C2 Pt2 Ru4 C0 159.7(4) . . . . ?
Pt1 Pt2 Ru4 C0 -97.6(2) . . . . ?
Ru3 Pt2 Ru4 C0 58.5(2) . . . . ?
Ru2 Pt2 Ru4 C0 3.5(2) . . . . ?
Ru1 Pt2 Ru4 C0 -51.1(2) . . . . ?
C2 Pt2 Ru4 Ru5 156.4(3) . . . . ?
C0 Pt2 Ru4 Ru5 -3.3(2) . . . . ?
Pt1 Pt2 Ru4 Ru5 -100.935(14) . . . . ?
Ru3 Pt2 Ru4 Ru5 55.201(16) . . . . ?
Ru2 Pt2 Ru4 Ru5 0.183(16) . . . . ?
Ru1 Pt2 Ru4 Ru5 -54.389(16) . . . . ?
C2 Pt2 Ru4 Ru3 101.2(3) . . . . ?
C0 Pt2 Ru4 Ru3 -58.5(2) . . . . ?
Pt1 Pt2 Ru4 Ru3 -156.136(13) . . . . ?
Ru2 Pt2 Ru4 Ru3 -55.018(15) . . . . ?
Ru1 Pt2 Ru4 Ru3 -109.590(17) . . . . ?
C2 Pt2 Ru4 Ru1 -149.2(3) . . . . ?
C0 Pt2 Ru4 Ru1 51.1(2) . . . . ?
Pt1 Pt2 Ru4 Ru1 -46.546(13) . . . . ?
Ru3 Pt2 Ru4 Ru1 109.590(17) . . . . ?
Ru2 Pt2 Ru4 Ru1 54.571(15) . . . . ?
C3 Ru1 Ru4 C14 -112.2(4) . . . . ?
C0 Ru1 Ru4 C14 76.6(5) . . . . ?
C5 Ru1 Ru4 C14 -20.5(4) . . . . ?
Ru5 Ru1 Ru4 C14 18.1(4) . . . . ?
Ru2 Ru1 Ru4 C14 72.3(4) . . . . ?
Pt1 Ru1 Ru4 C14 167.9(4) . . . . ?
Pt2 Ru1 Ru4 C14 126.5(4) . . . . ?
C3 Ru1 Ru4 C13 -22.1(3) . . . . ?
C0 Ru1 Ru4 C13 166.7(3) . . . . ?
C5 Ru1 Ru4 C13 69.5(3) . . . . ?
Ru5 Ru1 Ru4 C13 108.2(2) . . . . ?
Ru2 Ru1 Ru4 C13 162.4(2) . . . . ?
Pt1 Ru1 Ru4 C13 -102.1(2) . . . . ?
Pt2 Ru1 Ru4 C13 -143.4(2) . . . . ?
C3 Ru1 Ru4 C12 70.7(3) . . . . ?
C0 Ru1 Ru4 C12 -100.6(3) . . . . ?
C5 Ru1 Ru4 C12 162.3(3) . . . . ?
Ru5 Ru1 Ru4 C12 -159.1(2) . . . . ?
Ru2 Ru1 Ru4 C12 -104.9(2) . . . . ?
Pt1 Ru1 Ru4 C12 -9.3(2) . . . . ?
Pt2 Ru1 Ru4 C12 -50.7(2) . . . . ?
C3 Ru1 Ru4 C0 171.2(3) . . . . ?
C5 Ru1 Ru4 C0 -97.2(3) . . . . ?
Ru5 Ru1 Ru4 C0 -58.5(2) . . . . ?
Ru2 Ru1 Ru4 C0 -4.3(2) . . . . ?
Pt1 Ru1 Ru4 C0 91.2(2) . . . . ?
Pt2 Ru1 Ru4 C0 49.9(2) . . . . ?
C3 Ru1 Ru4 Ru5 -130.25(19) . . . . ?
C0 Ru1 Ru4 Ru5 58.5(2) . . . . ?
C5 Ru1 Ru4 Ru5 -38.64(19) . . . . ?
Ru2 Ru1 Ru4 Ru5 54.238(16) . . . . ?
Pt1 Ru1 Ru4 Ru5 149.773(19) . . . . ?
Pt2 Ru1 Ru4 Ru5 108.390(17) . . . . ?
C3 Ru1 Ru4 Ru3 174.53(19) . . . . ?
C0 Ru1 Ru4 Ru3 3.3(2) . . . . ?
C5 Ru1 Ru4 Ru3 -93.86(19) . . . . ?
Ru5 Ru1 Ru4 Ru3 -55.222(17) . . . . ?
Ru2 Ru1 Ru4 Ru3 -0.984(17) . . . . ?
Pt1 Ru1 Ru4 Ru3 94.552(16) . . . . ?
Pt2 Ru1 Ru4 Ru3 53.169(14) . . . . ?
C3 Ru1 Ru4 Pt2 121.36(19) . . . . ?
C0 Ru1 Ru4 Pt2 -49.9(2) . . . . ?
C5 Ru1 Ru4 Pt2 -147.03(19) . . . . ?
Ru5 Ru1 Ru4 Pt2 -108.390(17) . . . . ?
Ru2 Ru1 Ru4 Pt2 -54.152(13) . . . . ?
Pt1 Ru1 Ru4 Pt2 41.383(11) . . . . ?
C8 Ru2 Ru5 C16 -142.6(10) . . . . ?
C6 Ru2 Ru5 C16 -51.3(10) . . . . ?
C7 Ru2 Ru5 C16 63.8(11) . . . . ?
C0 Ru2 Ru5 C16 87.7(10) . . . . ?
Ru3 Ru2 Ru5 C16 31.5(10) . . . . ?
Pt2 Ru2 Ru5 C16 84.6(10) . . . . ?
Ru1 Ru2 Ru5 C16 142.0(10) . . . . ?
C8 Ru2 Ru5 C15 -49.3(3) . . . . ?
C6 Ru2 Ru5 C15 42.0(3) . . . . ?
C7 Ru2 Ru5 C15 157.1(6) . . . . ?
C0 Ru2 Ru5 C15 -179.0(3) . . . . ?
Ru3 Ru2 Ru5 C15 124.8(2) . . . . ?
Pt2 Ru2 Ru5 C15 177.9(2) . . . . ?
Ru1 Ru2 Ru5 C15 -124.7(2) . . . . ?
C8 Ru2 Ru5 C5 42.6(3) . . . . ?
C6 Ru2 Ru5 C5 133.9(3) . . . . ?
C7 Ru2 Ru5 C5 -111.0(6) . . . . ?
C0 Ru2 Ru5 C5 -87.0(3) . . . . ?
Ru3 Ru2 Ru5 C5 -143.26(17) . . . . ?
Pt2 Ru2 Ru5 C5 -90.16(17) . . . . ?
Ru1 Ru2 Ru5 C5 -32.78(17) . . . . ?
C8 Ru2 Ru5 C0 129.6(3) . . . . ?
C6 Ru2 Ru5 C0 -139.0(3) . . . . ?
C7 Ru2 Ru5 C0 -23.9(6) . . . . ?
Ru3 Ru2 Ru5 C0 -56.2(2) . . . . ?
Pt2 Ru2 Ru5 C0 -3.1(2) . . . . ?
Ru1 Ru2 Ru5 C0 54.3(2) . . . . ?
C8 Ru2 Ru5 C10 -138.9(3) . . . . ?
C6 Ru2 Ru5 C10 -47.6(3) . . . . ?
C7 Ru2 Ru5 C10 67.5(6) . . . . ?
C0 Ru2 Ru5 C10 91.5(3) . . . . ?
Ru3 Ru2 Ru5 C10 35.24(13) . . . . ?
Pt2 Ru2 Ru5 C10 88.34(13) . . . . ?
Ru1 Ru2 Ru5 C10 145.73(14) . . . . ?
C8 Ru2 Ru5 Ru4 133.0(2) . . . . ?
C6 Ru2 Ru5 Ru4 -135.7(2) . . . . ?
C7 Ru2 Ru5 Ru4 -20.6(6) . . . . ?
C0 Ru2 Ru5 Ru4 3.3(2) . . . . ?
Ru3 Ru2 Ru5 Ru4 -52.909(17) . . . . ?
Pt2 Ru2 Ru5 Ru4 0.188(17) . . . . ?
Ru1 Ru2 Ru5 Ru4 57.576(16) . . . . ?
C8 Ru2 Ru5 Ru1 75.4(2) . . . . ?
C6 Ru2 Ru5 Ru1 166.7(2) . . . . ?
C7 Ru2 Ru5 Ru1 -78.2(6) . . . . ?
C0 Ru2 Ru5 Ru1 -54.3(2) . . . . ?
Ru3 Ru2 Ru5 Ru1 -110.486(18) . . . . ?
Pt2 Ru2 Ru5 Ru1 -57.389(14) . . . . ?
C8 Ru2 Ru5 Ru3 -174.1(2) . . . . ?
C6 Ru2 Ru5 Ru3 -82.8(2) . . . . ?
C7 Ru2 Ru5 Ru3 32.3(6) . . . . ?
C0 Ru2 Ru5 Ru3 56.2(2) . . . . ?
Pt2 Ru2 Ru5 Ru3 53.097(14) . . . . ?
Ru1 Ru2 Ru5 Ru3 110.486(18) . . . . ?
C14 Ru4 Ru5 C16 -38.2(3) . . . . ?
C13 Ru4 Ru5 C16 57.6(3) . . . . ?
C12 Ru4 Ru5 C16 -151.2(7) . . . . ?
C0 Ru4 Ru5 C16 -172.4(3) . . . . ?
Ru3 Ru4 Ru5 C16 -116.5(2) . . . . ?
Pt2 Ru4 Ru5 C16 -169.2(2) . . . . ?
Ru1 Ru4 Ru5 C16 132.9(2) . . . . ?
C14 Ru4 Ru5 C5 -131.5(3) . . . . ?
C13 Ru4 Ru5 C5 -35.7(3) . . . . ?
C12 Ru4 Ru5 C5 115.5(7) . . . . ?
C0 Ru4 Ru5 C5 94.3(3) . . . . ?
Ru3 Ru4 Ru5 C5 150.16(18) . . . . ?
Pt2 Ru4 Ru5 C5 97.46(18) . . . . ?
Ru1 Ru4 Ru5 C5 39.64(18) . . . . ?
C14 Ru4 Ru5 C0 134.2(3) . . . . ?
C13 Ru4 Ru5 C0 -130.0(3) . . . . ?
C12 Ru4 Ru5 C0 21.1(7) . . . . ?
Ru3 Ru4 Ru5 C0 55.8(2) . . . . ?
Pt2 Ru4 Ru5 C0 3.1(2) . . . . ?
Ru1 Ru4 Ru5 C0 -54.7(2) . . . . ?
C14 Ru4 Ru5 C10 47.5(3) . . . . ?
C13 Ru4 Ru5 C10 143.3(2) . . . . ?
C12 Ru4 Ru5 C10 -65.5(6) . . . . ?
C0 Ru4 Ru5 C10 -86.7(3) . . . . ?
Ru3 Ru4 Ru5 C10 -30.84(14) . . . . ?
Pt2 Ru4 Ru5 C10 -83.54(14) . . . . ?
Ru1 Ru4 Ru5 C10 -141.36(14) . . . . ?
C14 Ru4 Ru5 Ru2 130.8(2) . . . . ?
C13 Ru4 Ru5 Ru2 -133.3(2) . . . . ?
C12 Ru4 Ru5 Ru2 17.8(6) . . . . ?
C0 Ru4 Ru5 Ru2 -3.3(2) . . . . ?
Ru3 Ru4 Ru5 Ru2 52.512(17) . . . . ?
Pt2 Ru4 Ru5 Ru2 -0.190(17) . . . . ?
Ru1 Ru4 Ru5 Ru2 -58.006(17) . . . . ?
C14 Ru4 Ru5 Ru1 -171.2(2) . . . . ?
C13 Ru4 Ru5 Ru1 -75.3(2) . . . . ?
C12 Ru4 Ru5 Ru1 75.8(6) . . . . ?
C0 Ru4 Ru5 Ru1 54.7(2) . . . . ?
Ru3 Ru4 Ru5 Ru1 110.517(19) . . . . ?
Pt2 Ru4 Ru5 Ru1 57.816(15) . . . . ?
C14 Ru4 Ru5 Ru3 78.3(2) . . . . ?
C13 Ru4 Ru5 Ru3 174.1(2) . . . . ?
C12 Ru4 Ru5 Ru3 -34.7(6) . . . . ?
C0 Ru4 Ru5 Ru3 -55.8(2) . . . . ?
Pt2 Ru4 Ru5 Ru3 -52.701(14) . . . . ?
Ru1 Ru4 Ru5 Ru3 -110.517(19) . . . . ?
C3 Ru1 Ru5 C16 4.5(3) . . . . ?
C4 Ru1 Ru5 C16 115.9(3) . . . . ?
C0 Ru1 Ru5 C16 -118.0(3) . . . . ?
C5 Ru1 Ru5 C16 55.4(3) . . . . ?
Ru4 Ru1 Ru5 C16 -63.9(2) . . . . ?
Ru2 Ru1 Ru5 C16 -171.7(2) . . . . ?
Pt1 Ru1 Ru5 C16 -117.8(2) . . . . ?
Pt2 Ru1 Ru5 C16 -117.5(2) . . . . ?
C3 Ru1 Ru5 C15 -114.3(3) . . . . ?
C4 Ru1 Ru5 C15 -2.9(3) . . . . ?
C0 Ru1 Ru5 C15 123.2(3) . . . . ?
C5 Ru1 Ru5 C15 -63.3(3) . . . . ?
Ru4 Ru1 Ru5 C15 177.3(2) . . . . ?
Ru2 Ru1 Ru5 C15 69.5(2) . . . . ?
Pt1 Ru1 Ru5 C15 123.4(2) . . . . ?
Pt2 Ru1 Ru5 C15 123.7(2) . . . . ?
C3 Ru1 Ru5 C5 -50.9(3) . . . . ?
C4 Ru1 Ru5 C5 60.5(3) . . . . ?
C0 Ru1 Ru5 C5 -173.4(3) . . . . ?
Ru4 Ru1 Ru5 C5 -119.4(3) . . . . ?
Ru2 Ru1 Ru5 C5 132.9(3) . . . . ?
Pt1 Ru1 Ru5 C5 -173.2(3) . . . . ?
Pt2 Ru1 Ru5 C5 -173.0(3) . . . . ?
C3 Ru1 Ru5 C0 122.5(3) . . . . ?
C4 Ru1 Ru5 C0 -126.1(3) . . . . ?
C5 Ru1 Ru5 C0 173.4(3) . . . . ?
Ru4 Ru1 Ru5 C0 54.06(19) . . . . ?
Ru2 Ru1 Ru5 C0 -53.73(19) . . . . ?
Pt1 Ru1 Ru5 C0 0.17(19) . . . . ?
Pt2 Ru1 Ru5 C0 0.45(19) . . . . ?
C3 Ru1 Ru5 C10 126.6(3) . . . . ?
C4 Ru1 Ru5 C10 -122.0(3) . . . . ?
C0 Ru1 Ru5 C10 4.1(3) . . . . ?
C5 Ru1 Ru5 C10 177.5(3) . . . . ?
Ru4 Ru1 Ru5 C10 58.19(19) . . . . ?
Ru2 Ru1 Ru5 C10 -49.60(19) . . . . ?
Pt1 Ru1 Ru5 C10 4.29(19) . . . . ?
Pt2 Ru1 Ru5 C10 4.57(19) . . . . ?
C3 Ru1 Ru5 Ru2 176.2(2) . . . . ?
C4 Ru1 Ru5 Ru2 -72.4(2) . . . . ?
C0 Ru1 Ru5 Ru2 53.73(19) . . . . ?
C5 Ru1 Ru5 Ru2 -132.9(3) . . . . ?
Ru4 Ru1 Ru5 Ru2 107.792(19) . . . . ?
Pt1 Ru1 Ru5 Ru2 53.90(3) . . . . ?
Pt2 Ru1 Ru5 Ru2 54.178(14) . . . . ?
C3 Ru1 Ru5 Ru4 68.5(2) . . . . ?
C4 Ru1 Ru5 Ru4 179.8(2) . . . . ?
C0 Ru1 Ru5 Ru4 -54.06(19) . . . . ?
C5 Ru1 Ru5 Ru4 119.4(3) . . . . ?
Ru2 Ru1 Ru5 Ru4 -107.792(19) . . . . ?
Pt1 Ru1 Ru5 Ru4 -53.89(3) . . . . ?
Pt2 Ru1 Ru5 Ru4 -53.614(14) . . . . ?
C3 Ru1 Ru5 Ru3 122.5(2) . . . . ?
C4 Ru1 Ru5 Ru3 -126.1(2) . . . . ?
C0 Ru1 Ru5 Ru3 0.03(19) . . . . ?
C5 Ru1 Ru5 Ru3 173.4(3) . . . . ?
Ru4 Ru1 Ru5 Ru3 54.096(16) . . . . ?
Ru2 Ru1 Ru5 Ru3 -53.696(16) . . . . ?
Pt1 Ru1 Ru5 Ru3 0.20(3) . . . . ?
Pt2 Ru1 Ru5 Ru3 0.481(15) . . . . ?
C11 Ru3 Ru5 C16 -130.2(3) . . . . ?
C9 Ru3 Ru5 C16 18.9(3) . . . . ?
C10 Ru3 Ru5 C16 -55.0(3) . . . . ?
C0 Ru3 Ru5 C16 129.5(3) . . . . ?
Pt2 Ru3 Ru5 C16 129.0(2) . . . . ?
Ru2 Ru3 Ru5 C16 -173.9(2) . . . . ?
Ru4 Ru3 Ru5 C16 73.4(2) . . . . ?
C11 Ru3 Ru5 C15 -24.0(3) . . . . ?
C9 Ru3 Ru5 C15 125.1(3) . . . . ?
C10 Ru3 Ru5 C15 51.2(3) . . . . ?
C0 Ru3 Ru5 C15 -124.3(3) . . . . ?
Pt2 Ru3 Ru5 C15 -124.8(2) . . . . ?
Ru2 Ru3 Ru5 C15 -67.7(2) . . . . ?
Ru4 Ru3 Ru5 C15 179.6(2) . . . . ?
C11 Ru3 Ru5 C5 107.5(4) . . . . ?
C9 Ru3 Ru5 C5 -103.4(4) . . . . ?
C10 Ru3 Ru5 C5 -177.3(4) . . . . ?
C0 Ru3 Ru5 C5 7.2(3) . . . . ?
Pt2 Ru3 Ru5 C5 6.7(3) . . . . ?
Ru2 Ru3 Ru5 C5 63.8(3) . . . . ?
Ru4 Ru3 Ru5 C5 -48.9(3) . . . . ?
C11 Ru3 Ru5 C0 100.2(3) . . . . ?
C9 Ru3 Ru5 C0 -110.6(3) . . . . ?
C10 Ru3 Ru5 C0 175.4(3) . . . . ?
Pt2 Ru3 Ru5 C0 -0.49(19) . . . . ?
Ru2 Ru3 Ru5 C0 56.60(19) . . . . ?
Ru4 Ru3 Ru5 C0 -56.11(19) . . . . ?
C11 Ru3 Ru5 C10 -75.2(3) . . . . ?
C9 Ru3 Ru5 C10 73.9(3) . . . . ?
C0 Ru3 Ru5 C10 -175.4(3) . . . . ?
Pt2 Ru3 Ru5 C10 -175.9(2) . . . . ?
Ru2 Ru3 Ru5 C10 -118.8(2) . . . . ?
Ru4 Ru3 Ru5 C10 128.5(2) . . . . ?
C11 Ru3 Ru5 Ru2 43.6(3) . . . . ?
C9 Ru3 Ru5 Ru2 -167.2(3) . . . . ?
C10 Ru3 Ru5 Ru2 118.8(2) . . . . ?
C0 Ru3 Ru5 Ru2 -56.60(19) . . . . ?
Pt2 Ru3 Ru5 Ru2 -57.091(15) . . . . ?
Ru4 Ru3 Ru5 Ru2 -112.707(19) . . . . ?
C11 Ru3 Ru5 Ru4 156.3(3) . . . . ?
C9 Ru3 Ru5 Ru4 -54.5(3) . . . . ?
C10 Ru3 Ru5 Ru4 -128.5(2) . . . . ?
C0 Ru3 Ru5 Ru4 56.11(19) . . . . ?
Pt2 Ru3 Ru5 Ru4 55.617(15) . . . . ?
Ru2 Ru3 Ru5 Ru4 112.707(19) . . . . ?
C11 Ru3 Ru5 Ru1 100.2(3) . . . . ?
C9 Ru3 Ru5 Ru1 -110.7(3) . . . . ?
C10 Ru3 Ru5 Ru1 175.4(2) . . . . ?
C0 Ru3 Ru5 Ru1 -0.03(19) . . . . ?
Pt2 Ru3 Ru5 Ru1 -0.525(16) . . . . ?
Ru2 Ru3 Ru5 Ru1 56.566(17) . . . . ?
Ru4 Ru3 Ru5 Ru1 -56.142(17) . . . . ?
C2 Pt2 C0 Ru2 97.0(10) . . . . ?
Pt1 Pt2 C0 Ru2 -92.41(17) . . . . ?
Ru3 Pt2 C0 Ru2 86.9(2) . . . . ?
Ru4 Pt2 C0 Ru2 174.9(3) . . . . ?
Ru1 Pt2 C0 Ru2 -93.1(2) . . . . ?
C2 Pt2 C0 Ru4 -77.9(10) . . . . ?
Pt1 Pt2 C0 Ru4 92.68(16) . . . . ?
Ru3 Pt2 C0 Ru4 -88.0(2) . . . . ?
Ru2 Pt2 C0 Ru4 -174.9(3) . . . . ?
Ru1 Pt2 C0 Ru4 92.0(2) . . . . ?
C2 Pt2 C0 Ru1 -169.9(9) . . . . ?
Pt1 Pt2 C0 Ru1 0.65(19) . . . . ?
Ru3 Pt2 C0 Ru1 -180.0(3) . . . . ?
Ru4 Pt2 C0 Ru1 -92.0(2) . . . . ?
Ru2 Pt2 C0 Ru1 93.1(2) . . . . ?
C2 Pt2 C0 Ru3 10.1(11) . . . . ?
Pt1 Pt2 C0 Ru3 -179.36(10) . . . . ?
Ru4 Pt2 C0 Ru3 88.0(2) . . . . ?
Ru2 Pt2 C0 Ru3 -86.9(2) . . . . ?
Ru1 Pt2 C0 Ru3 180.0(3) . . . . ?
C8 Ru2 C0 Pt2 113.6(3) . . . . ?
C6 Ru2 C0 Pt2 -121.1(3) . . . . ?
C7 Ru2 C0 Pt2 -4.7(3) . . . . ?
Ru5 Ru2 C0 Pt2 -175.4(3) . . . . ?
Ru3 Ru2 C0 Pt2 -86.6(2) . . . . ?
Ru1 Ru2 C0 Pt2 97.9(2) . . . . ?
C8 Ru2 C0 Ru1 15.7(4) . . . . ?
C6 Ru2 C0 Ru1 141.0(3) . . . . ?
C7 Ru2 C0 Ru1 -102.6(3) . . . . ?
Ru5 Ru2 C0 Ru1 86.7(2) . . . . ?
Ru3 Ru2 C0 Ru1 175.4(3) . . . . ?
Pt2 Ru2 C0 Ru1 -97.9(2) . . . . ?
C8 Ru2 C0 Ru3 -159.8(3) . . . . ?
C6 Ru2 C0 Ru3 -34.5(4) . . . . ?
C7 Ru2 C0 Ru3 81.9(3) . . . . ?
Ru5 Ru2 C0 Ru3 -88.77(19) . . . . ?
Pt2 Ru2 C0 Ru3 86.6(2) . . . . ?
Ru1 Ru2 C0 Ru3 -175.4(3) . . . . ?
C8 Ru2 C0 Ru5 -71.0(3) . . . . ?
C6 Ru2 C0 Ru5 54.3(4) . . . . ?
C7 Ru2 C0 Ru5 170.7(2) . . . . ?
Ru3 Ru2 C0 Ru5 88.77(19) . . . . ?
Pt2 Ru2 C0 Ru5 175.4(3) . . . . ?
Ru1 Ru2 C0 Ru5 -86.7(2) . . . . ?
C14 Ru4 C0 Pt2 117.1(3) . . . . ?
C13 Ru4 C0 Pt2 -114.5(3) . . . . ?
C12 Ru4 C0 Pt2 3.1(3) . . . . ?
Ru5 Ru4 C0 Pt2 175.4(3) . . . . ?
Ru3 Ru4 C0 Pt2 86.7(2) . . . . ?
Ru1 Ru4 C0 Pt2 -97.8(2) . . . . ?
C14 Ru4 C0 Ru1 -145.1(3) . . . . ?
C13 Ru4 C0 Ru1 -16.7(4) . . . . ?
C12 Ru4 C0 Ru1 100.9(3) . . . . ?
Ru5 Ru4 C0 Ru1 -86.7(2) . . . . ?
Ru3 Ru4 C0 Ru1 -175.4(3) . . . . ?
Pt2 Ru4 C0 Ru1 97.8(2) . . . . ?
C14 Ru4 C0 Ru3 30.3(3) . . . . ?
C13 Ru4 C0 Ru3 158.7(3) . . . . ?
C12 Ru4 C0 Ru3 -83.7(3) . . . . ?
Ru5 Ru4 C0 Ru3 88.7(2) . . . . ?
Pt2 Ru4 C0 Ru3 -86.7(2) . . . . ?
Ru1 Ru4 C0 Ru3 175.4(3) . . . . ?
C14 Ru4 C0 Ru5 -58.4(3) . . . . ?
C13 Ru4 C0 Ru5 70.0(3) . . . . ?
C12 Ru4 C0 Ru5 -172.4(2) . . . . ?
Ru3 Ru4 C0 Ru5 -88.7(2) . . . . ?
Pt2 Ru4 C0 Ru5 -175.4(3) . . . . ?
Ru1 Ru4 C0 Ru5 86.7(2) . . . . ?
C3 Ru1 C0 Pt2 79.8(4) . . . . ?
C4 Ru1 C0 Pt2 -89.7(3) . . . . ?
C5 Ru1 C0 Pt2 174.6(2) . . . . ?
Ru5 Ru1 C0 Pt2 179.3(3) . . . . ?
Ru4 Ru1 C0 Pt2 92.3(2) . . . . ?
Ru2 Ru1 C0 Pt2 -93.9(2) . . . . ?
Pt1 Ru1 C0 Pt2 -0.59(17) . . . . ?
C3 Ru1 C0 Ru2 173.7(3) . . . . ?
C4 Ru1 C0 Ru2 4.2(4) . . . . ?
C5 Ru1 C0 Ru2 -91.5(2) . . . . ?
Ru5 Ru1 C0 Ru2 -86.78(19) . . . . ?
Ru4 Ru1 C0 Ru2 -173.8(3) . . . . ?
Pt1 Ru1 C0 Ru2 93.32(15) . . . . ?
Pt2 Ru1 C0 Ru2 93.9(2) . . . . ?
C3 Ru1 C0 Ru4 -12.6(4) . . . . ?
C4 Ru1 C0 Ru4 177.9(3) . . . . ?
C5 Ru1 C0 Ru4 82.3(2) . . . . ?
Ru5 Ru1 C0 Ru4 87.0(2) . . . . ?
Ru2 Ru1 C0 Ru4 173.8(3) . . . . ?
Pt1 Ru1 C0 Ru4 -92.92(15) . . . . ?
Pt2 Ru1 C0 Ru4 -92.3(2) . . . . ?
C3 Ru1 C0 Ru5 -99.5(3) . . . . ?
C4 Ru1 C0 Ru5 91.0(3) . . . . ?
C5 Ru1 C0 Ru5 -4.7(2) . . . . ?
Ru4 Ru1 C0 Ru5 -87.0(2) . . . . ?
Ru2 Ru1 C0 Ru5 86.78(19) . . . . ?
Pt1 Ru1 C0 Ru5 -179.89(12) . . . . ?
Pt2 Ru1 C0 Ru5 -179.3(3) . . . . ?
C11 Ru3 C0 Pt2 63.7(3) . . . . ?
C9 Ru3 C0 Pt2 -65.6(4) . . . . ?
C10 Ru3 C0 Pt2 176.6(2) . . . . ?
Ru2 Ru3 C0 Pt2 93.7(2) . . . . ?
Ru4 Ru3 C0 Pt2 -92.19(19) . . . . ?
Ru5 Ru3 C0 Pt2 -179.3(3) . . . . ?
C11 Ru3 C0 Ru2 -30.0(3) . . . . ?
C9 Ru3 C0 Ru2 -159.3(3) . . . . ?
C10 Ru3 C0 Ru2 82.9(2) . . . . ?
Pt2 Ru3 C0 Ru2 -93.7(2) . . . . ?
Ru4 Ru3 C0 Ru2 174.1(3) . . . . ?
Ru5 Ru3 C0 Ru2 87.00(18) . . . . ?
C11 Ru3 C0 Ru4 155.9(3) . . . . ?
C9 Ru3 C0 Ru4 26.6(4) . . . . ?
C10 Ru3 C0 Ru4 -91.3(2) . . . . ?
Pt2 Ru3 C0 Ru4 92.19(19) . . . . ?
Ru2 Ru3 C0 Ru4 -174.1(3) . . . . ?
Ru5 Ru3 C0 Ru4 -87.12(19) . . . . ?
C11 Ru3 C0 Ru5 -117.0(3) . . . . ?
C9 Ru3 C0 Ru5 113.7(3) . . . . ?
C10 Ru3 C0 Ru5 -4.1(3) . . . . ?
Pt2 Ru3 C0 Ru5 179.3(3) . . . . ?
Ru2 Ru3 C0 Ru5 -87.00(18) . . . . ?
Ru4 Ru3 C0 Ru5 87.12(19) . . . . ?
C16 Ru5 C0 Ru2 -165.0(3) . . . . ?
C15 Ru5 C0 Ru2 1.4(4) . . . . ?
C5 Ru5 C0 Ru2 97.6(2) . . . . ?
C10 Ru5 C0 Ru2 -84.2(2) . . . . ?
Ru4 Ru5 C0 Ru2 -175.4(3) . . . . ?
Ru1 Ru5 C0 Ru2 92.7(2) . . . . ?
Ru3 Ru5 C0 Ru2 -87.2(2) . . . . ?
C16 Ru5 C0 Ru4 10.4(4) . . . . ?
C15 Ru5 C0 Ru4 176.8(3) . . . . ?
C5 Ru5 C0 Ru4 -87.1(2) . . . . ?
C10 Ru5 C0 Ru4 91.1(2) . . . . ?
Ru2 Ru5 C0 Ru4 175.4(3) . . . . ?
Ru1 Ru5 C0 Ru4 -91.9(2) . . . . ?
Ru3 Ru5 C0 Ru4 88.15(19) . . . . ?
C16 Ru5 C0 Ru1 102.3(3) . . . . ?
C15 Ru5 C0 Ru1 -91.4(3) . . . . ?
C5 Ru5 C0 Ru1 4.8(2) . . . . ?
C10 Ru5 C0 Ru1 -176.97(19) . . . . ?
Ru2 Ru5 C0 Ru1 -92.7(2) . . . . ?
Ru4 Ru5 C0 Ru1 91.9(2) . . . . ?
Ru3 Ru5 C0 Ru1 -180.0(3) . . . . ?
C16 Ru5 C0 Ru3 -77.8(3) . . . . ?
C15 Ru5 C0 Ru3 88.6(3) . . . . ?
C5 Ru5 C0 Ru3 -175.2(2) . . . . ?
C10 Ru5 C0 Ru3 2.99(19) . . . . ?
Ru2 Ru5 C0 Ru3 87.2(2) . . . . ?
Ru4 Ru5 C0 Ru3 -88.15(19) . . . . ?
Ru1 Ru5 C0 Ru3 180.0(3) . . . . ?
C16 Ru5 C5 O5 40.2(9) . . . . ?
C15 Ru5 C5 O5 -53.6(9) . . . . ?
C0 Ru5 C5 O5 173.2(8) . . . . ?
Ru2 Ru5 C5 O5 -140.8(8) . . . . ?
Ru4 Ru5 C5 O5 127.4(8) . . . . ?
Ru1 Ru5 C5 O5 178.0(10) . . . . ?
Ru3 Ru5 C5 O5 168.0(7) . . . . ?
C16 Ru5 C5 Ru1 -137.8(2) . . . . ?
C15 Ru5 C5 Ru1 128.4(3) . . . . ?
C0 Ru5 C5 Ru1 -4.8(2) . . . . ?
Ru2 Ru5 C5 Ru1 41.19(19) . . . . ?
Ru4 Ru5 C5 Ru1 -50.57(17) . . . . ?
Ru3 Ru5 C5 Ru1 -9.9(4) . . . . ?
C3 Ru1 C5 O5 -37.7(8) . . . . ?
C4 Ru1 C5 O5 51.0(8) . . . . ?
C0 Ru1 C5 O5 -173.4(7) . . . . ?
Ru5 Ru1 C5 O5 -178.2(9) . . . . ?
Ru4 Ru1 C5 O5 -129.9(7) . . . . ?
Ru2 Ru1 C5 O5 143.2(7) . . . . ?
Pt2 Ru1 C5 O5 -168.6(6) . . . . ?
C3 Ru1 C5 Ru5 140.5(3) . . . . ?
C4 Ru1 C5 Ru5 -130.9(3) . . . . ?
C0 Ru1 C5 Ru5 4.8(2) . . . . ?
Ru4 Ru1 C5 Ru5 48.25(17) . . . . ?
Ru2 Ru1 C5 Ru5 -38.65(18) . . . . ?
Pt2 Ru1 C5 Ru5 9.5(3) . . . . ?
C11 Ru3 C10 O10 -44.9(15) . . . . ?
C9 Ru3 C10 O10 48.4(15) . . . . ?
C0 Ru3 C10 O10 -174.0(14) . . . . ?
Pt2 Ru3 C10 O10 -168.8(12) . . . . ?
Ru2 Ru3 C10 O10 -128.2(15) . . . . ?
Ru4 Ru3 C10 O10 139.3(15) . . . . ?
Ru5 Ru3 C10 O10 -177.4(16) . . . . ?
C11 Ru3 C10 Ru5 132.5(2) . . . . ?
C9 Ru3 C10 Ru5 -134.2(2) . . . . ?
C0 Ru3 C10 Ru5 3.4(2) . . . . ?
Pt2 Ru3 C10 Ru5 8.5(4) . . . . ?
Ru2 Ru3 C10 Ru5 49.10(12) . . . . ?
Ru4 Ru3 C10 Ru5 -43.30(13) . . . . ?
C16 Ru5 C10 O10 -51.2(6) . . . . ?
C15 Ru5 C10 O10 42.5(6) . . . . ?
C0 Ru5 C10 O10 175.6(6) . . . . ?
Ru2 Ru5 C10 O10 129.5(6) . . . . ?
Ru4 Ru5 C10 O10 -138.5(6) . . . . ?
Ru1 Ru5 C10 O10 172.6(5) . . . . ?
Ru3 Ru5 C10 O10 178.8(7) . . . . ?
C16 Ru5 C10 Ru3 130.0(3) . . . . ?
C15 Ru5 C10 Ru3 -136.3(2) . . . . ?
C0 Ru5 C10 Ru3 -3.3(2) . . . . ?
Ru2 Ru5 C10 Ru3 -49.30(15) . . . . ?
Ru4 Ru5 C10 Ru3 42.62(16) . . . . ?
Ru1 Ru5 C10 Ru3 -6.3(3) . . . . ?
C23 P1 C17 C18 -74.2(6) . . . . ?
C35 P1 C17 C18 168.2(5) . . . . ?
C29 P1 C17 C18 49.0(6) . . . . ?
C23 P1 C17 C22 105.9(5) . . . . ?
C35 P1 C17 C22 -11.7(6) . . . . ?
C29 P1 C17 C22 -130.9(5) . . . . ?
C22 C17 C18 C19 -1.5(11) . . . . ?
P1 C17 C18 C19 178.6(6) . . . . ?
C17 C18 C19 C20 1.5(12) . . . . ?
C18 C19 C20 C21 -1.0(12) . . . . ?
C19 C20 C21 C22 0.3(12) . . . . ?
C20 C21 C22 C17 -0.2(10) . . . . ?
C18 C17 C22 C21 0.8(9) . . . . ?
P1 C17 C22 C21 -179.3(5) . . . . ?
C35 P1 C23 C28 123.7(5) . . . . ?
C29 P1 C23 C28 -115.7(5) . . . . ?
C17 P1 C23 C28 5.1(6) . . . . ?
C35 P1 C23 C24 -55.6(6) . . . . ?
C29 P1 C23 C24 65.0(6) . . . . ?
C17 P1 C23 C24 -174.1(5) . . . . ?
C28 C23 C24 C25 -0.2(10) . . . . ?
P1 C23 C24 C25 179.0(5) . . . . ?
C23 C24 C25 C26 -0.9(11) . . . . ?
C24 C25 C26 C27 0.5(11) . . . . ?
C25 C26 C27 C28 0.9(10) . . . . ?
C26 C27 C28 C23 -2.0(10) . . . . ?
C24 C23 C28 C27 1.7(10) . . . . ?
P1 C23 C28 C27 -177.6(5) . . . . ?
C23 P1 C29 C34 161.2(6) . . . . ?
C35 P1 C29 C34 -79.1(6) . . . . ?
C17 P1 C29 C34 40.0(7) . . . . ?
C23 P1 C29 C30 -23.2(6) . . . . ?
C35 P1 C29 C30 96.4(6) . . . . ?
C17 P1 C29 C30 -144.4(5) . . . . ?
C34 C29 C30 C31 1.3(11) . . . . ?
P1 C29 C30 C31 -174.2(6) . . . . ?
C29 C30 C31 C32 -0.8(11) . . . . ?
C30 C31 C32 C33 0.2(13) . . . . ?
C31 C32 C33 C34 -0.1(14) . . . . ?
C32 C33 C34 C29 0.5(14) . . . . ?
C30 C29 C34 C33 -1.1(11) . . . . ?
P1 C29 C34 C33 174.5(6) . . . . ?
C23 P1 C35 C40 163.6(6) . . . . ?
C29 P1 C35 C40 41.0(6) . . . . ?
C17 P1 C35 C40 -77.8(6) . . . . ?
C23 P1 C35 C36 -18.0(7) . . . . ?
C29 P1 C35 C36 -140.5(6) . . . . ?
C17 P1 C35 C36 100.7(6) . . . . ?
C40 C35 C36 C37 1.1(11) . . . . ?
P1 C35 C36 C37 -177.4(6) . . . . ?
C35 C36 C37 C38 -0.8(12) . . . . ?
C36 C37 C38 C39 0.7(12) . . . . ?
C37 C38 C39 C40 -1.1(12) . . . . ?
C36 C35 C40 C39 -1.5(11) . . . . ?
P1 C35 C40 C39 177.0(6) . . . . ?
C38 C39 C40 C35 1.5(12) . . . . ?
C53 O51 C52 C51 177.4(16) . . . . ?
C52 O51 C53 C54 124.6(16) . . . . ?
